data_4064238
loop_
_publ_author_name
'Alekseev, Leonid S.'
'Lyubimov, Sergey E.'
'Dolgushin, Fedor M.'
'Novikov, Valentin V.'
'Davankov, Vadim A.'
'Chizhevsky, Igor T.'

_publ_section_title
;
 New Rhodacarborane&#x2212;Phosphoramidite Catalyst System for
 Enantioselective Hydrogenation of Functionalized Olefins and Molecular
 Structure of the Chiral Catalyst Precursor
 [3,3-{(S)-PipPhos}2-3-H-1,2-(o-xylylene)-closo-3,1,2-RhC2B9H9]
;
_journal_issue 7
_journal_name_full Organometallics
_journal_page_first 1942
_journal_paper_doi 10.1021/om101201e
_journal_volume 30
_journal_year 2011
_chemical_formula_moiety 'C60 H62 B9 N2 O4 P2 Rh, 2(C H2 Cl2), 0.25(H2 O)'
_chemical_formula_sum 'C62 H66.5 B9 Cl4 N2 O4.25 P2 Rh'
_chemical_formula_weight 1311.61
_chemical_name_systematic
; 
 ? 
;
_space_group_IT_number 4
_symmetry_cell_setting monoclinic
_symmetry_space_group_name_Hall 'P 2yb'
_symmetry_space_group_name_H-M 'P 1 21 1'
_atom_sites_solution_hydrogens mixed
_atom_sites_solution_primary direct
_atom_sites_solution_secondary difmap
_audit_creation_method SHELXL-97
_cell_angle_alpha 90.00
_cell_angle_beta 94.117(3)
_cell_angle_gamma 90.00
_cell_formula_units_Z 4
_cell_length_a 14.1963(19)
_cell_length_b 16.434(2)
_cell_length_c 27.847(4)
_cell_measurement_reflns_used 9997
_cell_measurement_temperature 100(2)
_cell_measurement_theta_max 23.47
_cell_measurement_theta_min 2.34
_cell_volume 6480.0(15)
_computing_cell_refinement 'Bruker SAINT'
_computing_data_collection 'Bruker APEX2'
_computing_data_reduction 'Bruker SAINT'
_computing_molecular_graphics 'Bruker SHELXTL'
_computing_publication_material 'Bruker SHELXTL'
_computing_structure_refinement 'SHELXL-97 (Sheldrick, 2008)'
_computing_structure_solution 'SHELXS-97 (Sheldrick, 2008)'
_diffrn_ambient_temperature 100(2)
_diffrn_measured_fraction_theta_full 0.783
_diffrn_measured_fraction_theta_max 0.783
_diffrn_measurement_device_type 'Bruker APEX-II CCD'
_diffrn_measurement_method '\f and \w scans'
_diffrn_radiation_monochromator graphite
_diffrn_radiation_source 'fine-focus sealed tube'
_diffrn_radiation_type MoK\a
_diffrn_radiation_wavelength 0.71073
_diffrn_reflns_av_R_equivalents 0.0000
_diffrn_reflns_av_sigmaI/netI 0.0796
_diffrn_reflns_limit_h_max 18
_diffrn_reflns_limit_h_min -18
_diffrn_reflns_limit_k_max 21
_diffrn_reflns_limit_k_min -21
_diffrn_reflns_limit_l_max 36
_diffrn_reflns_limit_l_min -36
_diffrn_reflns_number 22577
_diffrn_reflns_theta_full 28.00
_diffrn_reflns_theta_max 28.00
_diffrn_reflns_theta_min 1.90
_exptl_absorpt_coefficient_mu 0.526
_exptl_absorpt_correction_T_max 0.930
_exptl_absorpt_correction_T_min 0.762
_exptl_absorpt_correction_type multi-scan
_exptl_absorpt_process_details TWINABS
_exptl_crystal_colour yellow
_exptl_crystal_density_diffrn 1.344
_exptl_crystal_density_method 'not measured'
_exptl_crystal_description prism
_exptl_crystal_F_000 2698
_exptl_crystal_size_max 0.44
_exptl_crystal_size_mid 0.16
_exptl_crystal_size_min 0.14
_refine_diff_density_max 0.701
_refine_diff_density_min -0.756
_refine_diff_density_rms 0.096
_refine_ls_abs_structure_details 'Flack H D (1983), Acta Cryst. A39, 876-881'
_refine_ls_abs_structure_Flack -0.01(3)
_refine_ls_extinction_method none
_refine_ls_goodness_of_fit_ref 1.058
_refine_ls_hydrogen_treatment constr
_refine_ls_matrix_type full
_refine_ls_number_parameters 1525
_refine_ls_number_reflns 22637
_refine_ls_number_restraints 58
_refine_ls_restrained_S_all 1.065
_refine_ls_R_factor_all 0.0708
_refine_ls_R_factor_gt 0.0553
_refine_ls_shift/su_max 0.004
_refine_ls_shift/su_mean 0.000
_refine_ls_structure_factor_coef Fsqd
_refine_ls_weighting_details 'calc w=1/[\s^2^(Fo^2^)+(0.0647P)^2^+3.5161P] where P=(Fo^2^+2Fc^2^)/3'
_refine_ls_weighting_scheme calc
_refine_ls_wR_factor_gt 0.1199
_refine_ls_wR_factor_ref 0.1280
_reflns_number_gt 19624
_reflns_number_total 22637
_reflns_threshold_expression >2sigma(I)
_cod_data_source_file om101201e_si_002.cif
_cod_data_source_block twina5
_cod_depositor_comments
;
The following automatic conversions were performed:

'_symmetry_cell_setting' value 'Monoclinic' changed to 'monoclinic'
according to /home/saulius/struct/CIF-dictionaries/cif_core.dic
dictionary named 'cif_core.dic' version 2.4.1 from 2010-06-29.

Automatic conversion script
Id: cif_fix_values 1715 2011-07-08 13:25:40Z adriana 
;
_cod_original_cell_volume 6480.1(15)
_cod_original_sg_symbol_H-M 'P 21'
_cod_original_formula_sum 'C62 H66.50 B9 Cl4 N2 O4.25 P2 Rh'
_cod_database_code 4064238

loop_
_symmetry_equiv_pos_as_xyz
'x, y, z'
'-x, y+1/2, -z'

loop_
_atom_site_label
_atom_site_type_symbol
_atom_site_fract_x
_atom_site_fract_y
_atom_site_fract_z
_atom_site_U_iso_or_equiv
_atom_site_adp_type
_atom_site_occupancy
_atom_site_symmetry_multiplicity
_atom_site_calc_flag
_atom_site_refinement_flags
_atom_site_disorder_assembly
_atom_site_disorder_group
Rh3A Rh 0.22992(4) 0.44752(3) 0.03856(2) 0.01225(12) Uani 1 1 d . . .
H1A H 0.3389 0.4440 0.0179 0.015 Uiso 1 1 d R . .
P1A P 0.20942(16) 0.50123(12) -0.03566(7) 0.0122(4) Uani 1 1 d . . .
P2A P 0.30246(15) 0.55890(11) 0.07117(7) 0.0143(4) Uani 1 1 d . . .
O1A O 0.2503(3) 0.4485(4) -0.07836(17) 0.0176(11) Uani 1 1 d . . .
O2A O 0.2699(4) 0.5849(3) -0.03815(19) 0.0111(11) Uani 1 1 d . . .
O3A O 0.3870(4) 0.6018(3) 0.04544(19) 0.0135(12) Uani 1 1 d . . .
O4A O 0.3584(4) 0.5301(3) 0.12191(19) 0.0158(12) Uani 1 1 d . . .
N1A N 0.1017(5) 0.5180(4) -0.0616(2) 0.0158(15) Uani 1 1 d . . .
N2A N 0.2413(5) 0.6409(4) 0.0809(3) 0.0216(17) Uani 1 1 d . . .
C1A C 0.2189(6) 0.3066(5) 0.0414(3) 0.0180(18) Uani 1 1 d . . .
C2A C 0.2468(6) 0.3449(5) 0.0946(3) 0.0133(16) Uani 1 1 d . . .
B4A B 0.1185(6) 0.3556(5) 0.0145(3) 0.0147(18) Uani 1 1 d . . .
H4A H 0.1067 0.3587 -0.0229 0.018 Uiso 1 1 d R . .
B5A B 0.1173(7) 0.2552(6) 0.0395(4) 0.020(2) Uani 1 1 d . . .
H5A H 0.0997 0.2118 0.0065 0.024 Uiso 1 1 d R . .
B6A B 0.1970(6) 0.2478(6) 0.0905(3) 0.018(2) Uani 1 1 d . . .
H6A H 0.2350 0.1944 0.1010 0.021 Uiso 1 1 d R . .
B7A B 0.1677(6) 0.4203(5) 0.1082(3) 0.0172(18) Uani 1 1 d . . .
H7A H 0.1774 0.4497 0.1392 0.021 Uiso 1 1 d R . .
B8A B 0.0779(6) 0.4277(6) 0.0585(3) 0.016(2) Uani 1 1 d . . .
H8A H 0.0189 0.4561 0.0451 0.019 Uiso 1 1 d R . .
B9A B 0.0281(7) 0.3260(6) 0.0523(4) 0.019(2) Uani 1 1 d . . .
H9A H -0.0463 0.3197 0.0382 0.023 Uiso 1 1 d R . .
B10A B 0.0763(6) 0.2625(6) 0.0989(3) 0.0184(19) Uani 1 1 d . . .
H10A H 0.0380 0.2178 0.1132 0.022 Uiso 1 1 d R . .
B11A B 0.1644(7) 0.3184(6) 0.1336(3) 0.0210(19) Uani 1 1 d . . .
H11A H 0.1961 0.3017 0.1692 0.025 Uiso 1 1 d R . .
B12A B 0.0591(6) 0.3663(6) 0.1114(3) 0.016(2) Uani 1 1 d . . .
H12A H -0.0076 0.3766 0.1269 0.019 Uiso 1 1 d R . .
C13A C 0.2998(6) 0.2703(6) 0.0150(3) 0.0201(16) Uani 1 1 d . . .
H13A H 0.2890 0.2109 0.0122 0.024 Uiso 1 1 calc R . .
H13B H 0.2953 0.2926 -0.0182 0.024 Uiso 1 1 calc R . .
C14A C 0.4003(6) 0.2830(5) 0.0359(3) 0.019(2) Uani 1 1 d . . .
C15A C 0.4722(7) 0.2567(5) 0.0087(4) 0.030(2) Uani 1 1 d . . .
H15A H 0.4578 0.2309 -0.0215 0.036 Uiso 1 1 calc R . .
C16A C 0.5668(6) 0.2682(7) 0.0259(4) 0.0337(17) Uani 1 1 d . . .
H16A H 0.6164 0.2518 0.0069 0.040 Uiso 1 1 calc R . .
C17A C 0.5873(6) 0.3025(6) 0.0695(4) 0.0337(17) Uani 1 1 d . . .
H17A H 0.6513 0.3087 0.0814 0.040 Uiso 1 1 calc R . .
C18A C 0.5164(6) 0.3285(6) 0.0967(4) 0.031(3) Uani 1 1 d . . .
H18A H 0.5321 0.3549 0.1265 0.037 Uiso 1 1 calc R . .
C19A C 0.4214(6) 0.3168(5) 0.0812(4) 0.0221(19) Uani 1 1 d . . .
C20A C 0.3496(5) 0.3420(5) 0.1152(3) 0.0146(17) Uani 1 1 d . . .
H20A H 0.3670 0.3967 0.1279 0.018 Uiso 1 1 calc R . .
H20B H 0.3537 0.3039 0.1428 0.018 Uiso 1 1 calc R . .
C21A C 0.3385(7) 0.4570(5) -0.0957(3) 0.0232(18) Uani 1 1 d . . .
C22A C 0.3992(7) 0.3895(5) -0.0912(3) 0.027(2) Uani 1 1 d . . .
H22A H 0.3782 0.3410 -0.0768 0.032 Uiso 1 1 calc R . .
C23A C 0.4872(7) 0.3926(5) -0.1070(4) 0.032(2) Uani 1 1 d . . .
H23A H 0.5261 0.3456 -0.1054 0.039 Uiso 1 1 calc R . .
C24A C 0.5207(6) 0.4659(6) -0.1257(3) 0.026(2) Uani 1 1 d . . .
C25A C 0.6152(6) 0.4691(6) -0.1395(3) 0.029(2) Uani 1 1 d . . .
H25A H 0.6534 0.4216 -0.1381 0.035 Uiso 1 1 calc R . .
C26A C 0.6508(6) 0.5412(6) -0.1549(3) 0.036(2) Uani 1 1 d . . .
H26A H 0.7138 0.5432 -0.1643 0.043 Uiso 1 1 calc R . .
C27A C 0.5948(6) 0.6134(6) -0.1571(3) 0.028(2) Uani 1 1 d . . .
H27A H 0.6212 0.6634 -0.1667 0.034 Uiso 1 1 calc R . .
C28A C 0.5020(6) 0.6104(6) -0.1451(3) 0.0243(19) Uani 1 1 d . . .
H28A H 0.4640 0.6580 -0.1477 0.029 Uiso 1 1 calc R . .
C29A C 0.4628(6) 0.5358(5) -0.1287(3) 0.0198(18) Uani 1 1 d . . .
C30A C 0.3661(6) 0.5294(5) -0.1150(3) 0.0117(17) Uani 1 1 d . . .
C31A C 0.2566(6) 0.6279(5) -0.0806(3) 0.0157(17) Uani 1 1 d . . .
C32A C 0.1967(6) 0.6956(4) -0.0822(3) 0.0200(12) Uani 1 1 d . . .
H32A H 0.1681 0.7124 -0.0540 0.024 Uiso 1 1 calc R . .
C33A C 0.1794(6) 0.7371(5) -0.1240(3) 0.0200(12) Uani 1 1 d . . .
H33A H 0.1415 0.7847 -0.1246 0.024 Uiso 1 1 calc R . .
C34A C 0.2170(6) 0.7101(5) -0.1665(3) 0.0245(19) Uani 1 1 d . . .
C35A C 0.1937(7) 0.7482(5) -0.2117(3) 0.031(2) Uani 1 1 d . . .
H35A H 0.1553 0.7956 -0.2127 0.037 Uiso 1 1 calc R . .
C36A C 0.2237(8) 0.7198(6) -0.2521(3) 0.040(3) Uani 1 1 d . . .
H36A H 0.2046 0.7456 -0.2817 0.048 Uiso 1 1 calc R . .
C37A C 0.2848(7) 0.6505(5) -0.2519(3) 0.035(2) Uani 1 1 d . . .
H37A H 0.3072 0.6306 -0.2810 0.042 Uiso 1 1 calc R . .
C38A C 0.3102(7) 0.6136(5) -0.2088(3) 0.030(2) Uani 1 1 d . . .
H38A H 0.3510 0.5677 -0.2086 0.036 Uiso 1 1 calc R . .
C39A C 0.2785(6) 0.6407(5) -0.1649(3) 0.0193(17) Uani 1 1 d . . .
C40A C 0.3004(6) 0.5996(5) -0.1202(3) 0.0158(17) Uani 1 1 d . . .
C41A C 0.4765(6) 0.5659(5) 0.0453(3) 0.0193(18) Uani 1 1 d . . .
C42A C 0.5025(6) 0.5383(6) 0.0002(4) 0.026(2) Uani 1 1 d . . .
H42A H 0.4591 0.5414 -0.0273 0.031 Uiso 1 1 calc R . .
C43A C 0.5913(7) 0.5068(6) -0.0034(4) 0.034(2) Uani 1 1 d . . .
H43A H 0.6105 0.4903 -0.0339 0.040 Uiso 1 1 calc R . .
C44A C 0.6558(6) 0.4986(5) 0.0391(3) 0.0171(16) Uani 1 1 d . . .
C45A C 0.7433(7) 0.4635(6) 0.0372(4) 0.029(2) Uani 1 1 d . . .
H45A H 0.7639 0.4489 0.0066 0.034 Uiso 1 1 calc R . .
C46A C 0.8030(6) 0.4484(6) 0.0777(3) 0.0331(15) Uani 1 1 d . . .
H46A H 0.8619 0.4219 0.0755 0.040 Uiso 1 1 calc R . .
C47A C 0.7736(6) 0.4734(5) 0.1218(4) 0.0331(15) Uani 1 1 d . . .
H47A H 0.8147 0.4650 0.1498 0.040 Uiso 1 1 calc R . .
C48A C 0.6860(6) 0.5106(5) 0.1271(4) 0.026(2) Uani 1 1 d . . .
H48A H 0.6666 0.5249 0.1579 0.031 Uiso 1 1 calc R . .
C49A C 0.6275(6) 0.5259(5) 0.0846(3) 0.0177(17) Uani 1 1 d . . .
C50A C 0.5381(6) 0.5637(5) 0.0850(4) 0.021(2) Uani 1 1 d . . .
C51A C 0.4176(6) 0.5865(5) 0.1472(3) 0.0179(17) Uani 1 1 d . . .
C52A C 0.3868(7) 0.6190(5) 0.1884(3) 0.025(2) Uani 1 1 d . . .
H52A H 0.3277 0.6019 0.1990 0.030 Uiso 1 1 calc R . .
C53A C 0.4380(6) 0.6749(6) 0.2146(3) 0.033(2) Uani 1 1 d . . .
H53A H 0.4156 0.6967 0.2433 0.040 Uiso 1 1 calc R . .
C54A C 0.5274(7) 0.7007(6) 0.1983(4) 0.036(2) Uani 1 1 d . . .
C55A C 0.5840(7) 0.7610(6) 0.2238(5) 0.049(3) Uani 1 1 d . . .
H55A H 0.5627 0.7850 0.2521 0.059 Uiso 1 1 calc R . .
C56A C 0.6673(9) 0.7839(8) 0.2077(6) 0.078(5) Uani 1 1 d . . .
H56A H 0.7056 0.8218 0.2260 0.094 Uiso 1 1 calc R . .
C57A C 0.6987(8) 0.7533(5) 0.1653(4) 0.047(3) Uani 1 1 d . . .
H57A H 0.7555 0.7734 0.1536 0.056 Uiso 1 1 calc R . .
C58A C 0.6479(7) 0.6943(6) 0.1401(4) 0.039(3) Uani 1 1 d . . .
H58A H 0.6709 0.6725 0.1116 0.047 Uiso 1 1 calc R . .
C59A C 0.5596(6) 0.6651(5) 0.1565(3) 0.0245(19) Uani 1 1 d . . .
C60A C 0.5072(6) 0.6055(5) 0.1312(3) 0.0208(18) Uani 1 1 d . . .
C61A C 0.0771(7) 0.5123(6) -0.1137(4) 0.026(2) Uani 1 1 d . . .
H61A H 0.1275 0.4829 -0.1294 0.031 Uiso 1 1 calc R . .
H61B H 0.0717 0.5676 -0.1277 0.031 Uiso 1 1 calc R . .
C62A C -0.0157(6) 0.4676(5) -0.1227(3) 0.028(2) Uani 1 1 d . . .
H62A H -0.0075 0.4103 -0.1121 0.033 Uiso 1 1 calc R . .
H62B H -0.0341 0.4674 -0.1577 0.033 Uiso 1 1 calc R . .
C63A C -0.0954(7) 0.5073(6) -0.0956(3) 0.027(2) Uani 1 1 d . . .
H63A H -0.1111 0.5614 -0.1096 0.032 Uiso 1 1 calc R . .
H63B H -0.1528 0.4730 -0.0990 0.032 Uiso 1 1 calc R . .
C64A C -0.0620(7) 0.5163(6) -0.0421(4) 0.030(2) Uani 1 1 d . . .
H64A H -0.1104 0.5465 -0.0255 0.036 Uiso 1 1 calc R . .
H64B H -0.0558 0.4616 -0.0274 0.036 Uiso 1 1 calc R . .
C65A C 0.0306(6) 0.5600(5) -0.0347(3) 0.0161(18) Uani 1 1 d . . .
H65A H 0.0234 0.6168 -0.0462 0.019 Uiso 1 1 calc R . .
H65B H 0.0513 0.5611 0.0000 0.019 Uiso 1 1 calc R . .
C66A C 0.2848(7) 0.7233(5) 0.0907(3) 0.027(2) Uani 1 1 d . . .
H66A H 0.3511 0.7226 0.0818 0.032 Uiso 1 1 calc R . .
H66B H 0.2853 0.7353 0.1255 0.032 Uiso 1 1 calc R . .
C67A C 0.2313(7) 0.7891(5) 0.0627(3) 0.032(2) Uani 1 1 d . . .
H67A H 0.2348 0.7799 0.0277 0.039 Uiso 1 1 calc R . .
H67B H 0.2596 0.8428 0.0708 0.039 Uiso 1 1 calc R . .
C68A C 0.1266(7) 0.7877(6) 0.0754(4) 0.039(3) Uani 1 1 d . . .
H68A H 0.0903 0.8292 0.0562 0.046 Uiso 1 1 calc R . .
H68B H 0.1231 0.8011 0.1099 0.046 Uiso 1 1 calc R . .
C69A C 0.0824(7) 0.7015(6) 0.0649(4) 0.035(2) Uani 1 1 d . . .
H69A H 0.0168 0.7003 0.0747 0.042 Uiso 1 1 calc R . .
H69B H 0.0808 0.6899 0.0300 0.042 Uiso 1 1 calc R . .
C70A C 0.1413(6) 0.6364(5) 0.0927(3) 0.0198(18) Uani 1 1 d . . .
H70A H 0.1374 0.6447 0.1278 0.024 Uiso 1 1 calc R . .
H70B H 0.1157 0.5818 0.0844 0.024 Uiso 1 1 calc R . .
Rh3B Rh 0.77845(5) 0.77395(4) 0.53151(3) 0.0246(2) Uani 1 1 d . . .
H1B H 0.6795 0.7458 0.5184 0.030 Uiso 1 1 d R . .
P1B P 0.7796(2) 0.71678(16) 0.45846(9) 0.0259(6) Uani 1 1 d . . .
P2B P 0.71962(19) 0.66401(14) 0.56743(8) 0.0243(5) Uani 1 1 d . . .
O1B O 0.7253(5) 0.7647(4) 0.4137(2) 0.0318(16) Uani 1 1 d . . .
O2B O 0.7177(5) 0.6325(4) 0.4587(2) 0.0274(17) Uani 1 1 d . . .
O3B O 0.6303(4) 0.6150(4) 0.5440(2) 0.0222(14) Uani 1 1 d . . .
O4B O 0.6747(5) 0.6979(4) 0.6157(2) 0.0341(16) Uani 1 1 d . . .
N1B N 0.8767(5) 0.6990(5) 0.4347(3) 0.0248(17) Uani 1 1 d . . .
N2B N 0.7858(6) 0.5850(5) 0.5794(3) 0.0303(19) Uani 1 1 d . . .
C1B C 0.7838(6) 0.9126(6) 0.5336(3) 0.024(2) Uani 1 1 d . . .
C2B C 0.7745(7) 0.8781(6) 0.5852(3) 0.024(2) Uani 1 1 d . . .
B4B B 0.8809(7) 0.8666(7) 0.5076(4) 0.029(2) Uani 1 1 d . . .
H4B H 0.8871 0.8624 0.4710 0.035 Uiso 1 1 d R . .
B5B B 0.8878(8) 0.9695(7) 0.5321(4) 0.027(3) Uani 1 1 d . . .
H5B H 0.9008 1.0163 0.5078 0.033 Uiso 1 1 d R . .
B6B B 0.8185(11) 0.9754(7) 0.5808(4) 0.042(3) Uani 1 1 d . . .
H6B H 0.7963 1.0362 0.5992 0.050 Uiso 1 1 d R . .
B7B B 0.8600(7) 0.8016(6) 0.6013(4) 0.028(2) Uani 1 1 d . . .
H7B H 0.8405 0.7611 0.6275 0.033 Uiso 1 1 d R . .
B8B B 0.9368(9) 0.7999(7) 0.5531(5) 0.035(3) Uani 1 1 d . . .
H8B H 0.9971 0.7618 0.5436 0.042 Uiso 1 1 d R . .
B9B B 0.9843(9) 0.8971(7) 0.5454(5) 0.039(3) Uani 1 1 d . . .
H9B H 1.0483 0.8932 0.5306 0.047 Uiso 1 1 d R . .
B10B B 0.9427(8) 0.9646(8) 0.5915(4) 0.038(3) Uani 1 1 d . . .
H10B H 1.0032 0.9891 0.6055 0.045 Uiso 1 1 d R . .
B11B B 0.8638(10) 0.9057(7) 0.6251(4) 0.040(3) Uani 1 1 d . . .
H11B H 0.8770 0.9219 0.6631 0.048 Uiso 1 1 d R . .
B12B B 0.9686(9) 0.8596(7) 0.6045(5) 0.035(3) Uani 1 1 d . . .
H12B H 1.0322 0.8496 0.6291 0.042 Uiso 1 1 d R . .
C13B C 0.7026(7) 0.9490(7) 0.5035(3) 0.0320(19) Uani 1 1 d . . .
H13C H 0.7021 0.9264 0.4705 0.038 Uiso 1 1 calc R . .
H13D H 0.7123 1.0085 0.5013 0.038 Uiso 1 1 calc R . .
C14B C 0.6078(6) 0.9331(5) 0.5231(4) 0.028(2) Uani 1 1 d . . .
C15B C 0.5247(7) 0.9553(7) 0.4946(4) 0.045(3) Uani 1 1 d . . .
H15B H 0.5306 0.9783 0.4636 0.053 Uiso 1 1 calc R . .
C16B C 0.4358(8) 0.9444(8) 0.5105(5) 0.058(3) Uani 1 1 d . . .
H16B H 0.3817 0.9599 0.4905 0.070 Uiso 1 1 calc R . .
C17B C 0.4251(8) 0.9120(6) 0.5540(5) 0.046(3) Uani 1 1 d . . .
H17B H 0.3637 0.9028 0.5645 0.056 Uiso 1 1 calc R . .
C18B C 0.5037(8) 0.8922(6) 0.5833(5) 0.038(3) Uani 1 1 d . . .
H18B H 0.4959 0.8714 0.6146 0.045 Uiso 1 1 calc R . .
C19B C 0.5955(7) 0.9020(5) 0.5682(4) 0.030(2) Uani 1 1 d . . .
C20B C 0.6752(8) 0.8843(7) 0.6047(4) 0.034(3) Uani 1 1 d . . .
H20C H 0.6617 0.8323 0.6208 0.041 Uiso 1 1 calc R . .
H20D H 0.6769 0.9275 0.6295 0.041 Uiso 1 1 calc R . .
C21B C 0.6328(7) 0.7506(5) 0.3967(3) 0.027(2) Uani 1 1 d . . .
C22B C 0.5781(8) 0.8222(6) 0.3962(4) 0.038(3) Uani 1 1 d . . .
H22B H 0.6052 0.8715 0.4083 0.046 Uiso 1 1 calc R . .
C23B C 0.4838(7) 0.8204(5) 0.3777(4) 0.030(2) Uani 1 1 d . . .
H23B H 0.4471 0.8688 0.3757 0.036 Uiso 1 1 calc R . .
C24B C 0.4446(6) 0.7460(5) 0.3624(3) 0.0216(19) Uani 1 1 d . . .
C25B C 0.3444(6) 0.7412(6) 0.3471(3) 0.031(2) Uani 1 1 d . . .
H25B H 0.3076 0.7895 0.3449 0.038 Uiso 1 1 calc R . .
C26B C 0.3026(7) 0.6680(6) 0.3359(3) 0.034(2) Uani 1 1 d . . .
H26B H 0.2371 0.6645 0.3264 0.041 Uiso 1 1 calc R . .
C27B C 0.3597(7) 0.5988(6) 0.3388(3) 0.034(2) Uani 1 1 d . . .
H27B H 0.3321 0.5481 0.3291 0.041 Uiso 1 1 calc R . .
C28B C 0.4499(8) 0.5998(6) 0.3541(3) 0.033(2) Uani 1 1 d . . .
H28B H 0.4833 0.5498 0.3579 0.040 Uiso 1 1 calc R . .
C29B C 0.4976(7) 0.6738(5) 0.3651(3) 0.024(2) Uani 1 1 d . . .
C30B C 0.5971(7) 0.6773(6) 0.3783(3) 0.023(2) Uani 1 1 d . . .
C31B C 0.7183(6) 0.5851(5) 0.4167(3) 0.0218(19) Uani 1 1 d . . .
C32B C 0.7822(6) 0.5186(5) 0.4187(3) 0.0231(18) Uani 1 1 d . . .
H32B H 0.8211 0.5078 0.4472 0.028 Uiso 1 1 calc R . .
C33B C 0.7866(6) 0.4721(5) 0.3805(3) 0.0258(19) Uani 1 1 d . . .
H33B H 0.8264 0.4256 0.3820 0.031 Uiso 1 1 calc R . .
C34B C 0.7332(8) 0.4905(6) 0.3376(4) 0.039(3) Uani 1 1 d . . .
C35B C 0.7349(7) 0.4377(6) 0.2952(3) 0.043(3) Uani 1 1 d . . .
H35B H 0.7768 0.3926 0.2964 0.052 Uiso 1 1 calc R . .
C36B C 0.6801(9) 0.4506(8) 0.2555(4) 0.057(3) Uani 1 1 d . . .
H36B H 0.6802 0.4142 0.2290 0.069 Uiso 1 1 calc R . .
C37B C 0.6217(9) 0.5198(7) 0.2536(4) 0.056(3) Uani 1 1 d . . .
H37B H 0.5837 0.5309 0.2249 0.067 Uiso 1 1 calc R . .
C38B C 0.6179(10) 0.5708(7) 0.2913(4) 0.055(3) Uani 1 1 d . . .
H38B H 0.5791 0.6178 0.2880 0.066 Uiso 1 1 calc R . .
C39B C 0.6694(7) 0.5565(6) 0.3348(3) 0.035(2) Uani 1 1 d . . .
C40B C 0.6616(6) 0.6062(5) 0.3780(3) 0.0233(19) Uani 1 1 d . . .
C41B C 0.5371(6) 0.6518(6) 0.5400(3) 0.024(2) Uani 1 1 d . . .
C42B C 0.5002(6) 0.6703(6) 0.4934(3) 0.0232(19) Uani 1 1 d . . .
H42B H 0.5364 0.6632 0.4663 0.028 Uiso 1 1 calc R . .
C43B C 0.4099(6) 0.6989(6) 0.4887(3) 0.026(2) Uani 1 1 d . . .
H43B H 0.3803 0.7068 0.4574 0.031 Uiso 1 1 calc R . .
C44B C 0.3608(7) 0.7165(5) 0.5280(4) 0.024(2) Uani 1 1 d . . .
C45B C 0.2645(7) 0.7527(6) 0.5217(4) 0.034(2) Uani 1 1 d . . .
H45B H 0.2365 0.7659 0.4906 0.041 Uiso 1 1 calc R . .
C46B C 0.2197(7) 0.7659(5) 0.5606(3) 0.030(2) Uani 1 1 d . . .
H46B H 0.1571 0.7867 0.5569 0.035 Uiso 1 1 calc R . .
C47B C 0.2597(8) 0.7508(6) 0.6076(4) 0.045(3) Uani 1 1 d . . .
H47B H 0.2245 0.7634 0.6344 0.055 Uiso 1 1 calc R . .
C48B C 0.3462(8) 0.7191(6) 0.6151(3) 0.032(2) Uani 1 1 d . . .
H48B H 0.3727 0.7118 0.6471 0.038 Uiso 1 1 calc R . .
C49B C 0.3999(7) 0.6958(5) 0.5749(3) 0.0216(19) Uani 1 1 d . . .
C50B C 0.4908(7) 0.6583(6) 0.5811(3) 0.024(2) Uani 1 1 d . . .
C51B C 0.6203(8) 0.6458(6) 0.6422(3) 0.031(2) Uani 1 1 d . . .
C52B C 0.6659(10) 0.6177(8) 0.6880(4) 0.056(3) Uani 1 1 d . . .
H52B H 0.7281 0.6347 0.6983 0.068 Uiso 1 1 calc R . .
C53B C 0.6171(10) 0.5669(9) 0.7150(4) 0.066(4) Uani 1 1 d . . .
H53B H 0.6450 0.5489 0.7452 0.079 Uiso 1 1 calc R . .
C54B C 0.5299(9) 0.5412(6) 0.7003(4) 0.043(3) Uani 1 1 d . . .
C55B C 0.4766(12) 0.4852(8) 0.7282(5) 0.067(4) Uani 1 1 d . . .
H55B H 0.5031 0.4678 0.7588 0.080 Uiso 1 1 calc R . .
C56B C 0.3948(11) 0.4583(7) 0.7129(6) 0.066(4) Uani 1 1 d . . .
H56B H 0.3631 0.4213 0.7324 0.079 Uiso 1 1 calc R . .
C57B C 0.3506(10) 0.4820(6) 0.6681(5) 0.055(4) Uani 1 1 d . . .
H57B H 0.2903 0.4607 0.6578 0.066 Uiso 1 1 calc R . .
C58B C 0.3952(8) 0.5366(5) 0.6392(4) 0.043(3) Uani 1 1 d . . .
H58B H 0.3665 0.5515 0.6086 0.052 Uiso 1 1 calc R . .
C59B C 0.4795(8) 0.5683(5) 0.6549(3) 0.031(2) Uani 1 1 d . . .
C60B C 0.5318(8) 0.6253(6) 0.6275(3) 0.029(2) Uani 1 1 d . . .
C61B C 0.8884(7) 0.6961(6) 0.3811(4) 0.032(3) Uani 1 1 d . . .
H61C H 0.8946 0.6390 0.3705 0.038 Uiso 1 1 calc R . .
H61D H 0.8325 0.7204 0.3632 0.038 Uiso 1 1 calc R . .
C62B C 0.9753(8) 0.7431(7) 0.3714(4) 0.043(3) Uani 1 1 d . . .
H62C H 0.9665 0.8006 0.3807 0.052 Uiso 1 1 calc R . .
H62D H 0.9835 0.7418 0.3364 0.052 Uiso 1 1 calc R . .
C63B C 1.0662(9) 0.7097(8) 0.3988(5) 0.055(4) Uani 1 1 d . . .
H63C H 1.0813 0.6550 0.3866 0.066 Uiso 1 1 calc R . .
H63D H 1.1203 0.7462 0.3941 0.066 Uiso 1 1 calc R . .
C64B C 1.0475(8) 0.7052(8) 0.4528(5) 0.052(4) Uani 1 1 d . . .
H64C H 1.1004 0.6762 0.4705 0.063 Uiso 1 1 calc R . .
H64D H 1.0450 0.7610 0.4660 0.063 Uiso 1 1 calc R . .
C65B C 0.9574(7) 0.6624(7) 0.4605(4) 0.030(2) Uani 1 1 d . . .
H65C H 0.9626 0.6051 0.4501 0.036 Uiso 1 1 calc R . .
H65D H 0.9475 0.6625 0.4953 0.036 Uiso 1 1 calc R . .
C66B C 0.7499(7) 0.5062(6) 0.5963(4) 0.037(2) Uani 1 1 d . . .
H66C H 0.6809 0.5027 0.5883 0.044 Uiso 1 1 calc R . .
H66D H 0.7615 0.5023 0.6317 0.044 Uiso 1 1 calc R . .
C67B C 0.7987(8) 0.4368(6) 0.5727(3) 0.039(2) Uani 1 1 d . . .
H67C H 0.7830 0.4384 0.5375 0.047 Uiso 1 1 calc R . .
H67D H 0.7756 0.3844 0.5850 0.047 Uiso 1 1 calc R . .
C68B C 0.9060(7) 0.4420(8) 0.5830(4) 0.042(2) Uani 1 1 d . . .
H68C H 0.9224 0.4327 0.6177 0.051 Uiso 1 1 calc R . .
H68D H 0.9368 0.3989 0.5648 0.051 Uiso 1 1 calc R . .
C69B C 0.9420(8) 0.5233(7) 0.5689(4) 0.048(3) Uani 1 1 d . . .
H69C H 0.9354 0.5284 0.5334 0.058 Uiso 1 1 calc R . .
H69D H 1.0099 0.5275 0.5794 0.058 Uiso 1 1 calc R . .
C70B C 0.8894(7) 0.5919(6) 0.5909(4) 0.037(3) Uani 1 1 d . . .
H70C H 0.9028 0.5913 0.6263 0.044 Uiso 1 1 calc R . .
H70D H 0.9119 0.6445 0.5787 0.044 Uiso 1 1 calc R . .
Cl1S Cl 1.0369(3) 0.9614(4) 0.74942(16) 0.1097(18) Uani 1 1 d D . .
Cl2S Cl 0.8656(3) 1.0585(3) 0.75265(16) 0.0947(13) Uani 1 1 d D . .
C1S C 0.9168(9) 0.9661(8) 0.7615(5) 0.076(4) Uani 1 1 d D . .
H1SA H 0.8814 0.9260 0.7408 0.091 Uiso 1 1 calc R . .
H1SB H 0.9110 0.9498 0.7954 0.091 Uiso 1 1 calc R . .
Cl3S Cl 0.9399(4) 0.7372(3) 0.72157(14) 0.0945(14) Uani 1 1 d . . .
Cl4S Cl 0.8678(3) 0.6172(3) 0.78325(15) 0.0953(14) Uani 1 1 d . . .
C2S C 0.9541(10) 0.6912(8) 0.7755(5) 0.063(4) Uani 1 1 d . . .
H2SA H 0.9517 0.7326 0.8011 0.075 Uiso 1 1 calc R . .
H2SB H 1.0173 0.6653 0.7788 0.075 Uiso 1 1 calc R . .
Cl5S Cl 0.5054(4) 0.7738(3) 0.75284(18) 0.1083(16) Uani 1 1 d D . .
Cl6S Cl 0.6421(4) 0.9068(3) 0.74948(18) 0.1213(19) Uani 1 1 d D . .
C3S C 0.6228(14) 0.8063(11) 0.7402(11) 0.074(8) Uiso 0.50 1 d PD A 1
H3SA H 0.6696 0.7751 0.7609 0.089 Uiso 0.50 1 calc PR A 1
H3SB H 0.6332 0.7933 0.7063 0.089 Uiso 0.50 1 calc PR A 1
C3S' C 0.547(2) 0.8558(18) 0.7224(10) 0.120(13) Uiso 0.50 1 d PD A 2
H3SC H 0.5651 0.8365 0.6906 0.144 Uiso 0.50 1 calc PR A 2
H3SD H 0.4950 0.8951 0.7165 0.144 Uiso 0.50 1 calc PR A 2
Cl7S Cl -0.1172(12) 0.9101(9) 0.2417(6) 0.083(4) Uiso 0.25 1 d PD . .
Cl8S Cl -0.0807(13) 1.0308(11) 0.3123(6) 0.098(5) Uiso 0.25 1 d PD . .
C4S C -0.089(3) 1.0104(15) 0.2529(9) 0.044(10) Uiso 0.25 1 d PD . .
H4SA H -0.0282 1.0231 0.2393 0.053 Uiso 0.25 1 calc PR . .
H4SB H -0.1382 1.0456 0.2366 0.053 Uiso 0.25 1 calc PR . .
Cl9S Cl 0.2121(14) 0.7918(13) 0.2188(7) 0.113(6) Uiso 0.25 1 d PD B 1
Cl10 Cl 0.1519(16) 0.9054(12) 0.2809(7) 0.117(7) Uiso 0.25 1 d PD B 1
C5S C 0.1148(19) 0.8278(19) 0.2466(13) 0.040(9) Uiso 0.25 1 d PD B 1
H5SA H 0.0650 0.8458 0.2222 0.048 Uiso 0.25 1 calc PR B 1
H5SB H 0.0886 0.7846 0.2665 0.048 Uiso 0.25 1 calc PR B 1
Cl9' Cl 0.2415(14) 0.8620(12) 0.2180(7) 0.113(6) Uiso 0.25 1 d PD C 2
Cl1A Cl 0.0698(18) 0.7989(18) 0.2284(12) 0.167(11) Uiso 0.25 1 d PD C 2
C5S' C 0.183(2) 0.784(3) 0.245(2) 0.079(16) Uiso 0.25 1 d PD C 2
H5SC H 0.2047 0.7302 0.2340 0.094 Uiso 0.25 1 calc PR C 2
H5SD H 0.1945 0.7865 0.2807 0.094 Uiso 0.25 1 calc PR C 2
Cl11 Cl -0.0444(8) 0.7164(7) 0.1726(4) 0.050(3) Uiso 0.25 1 d PD D 3
Cl12 Cl -0.1278(15) 0.6737(13) 0.2592(7) 0.109(6) Uiso 0.25 1 d PD D 3
C6S C -0.066(6) 0.744(3) 0.2315(15) 0.15(4) Uiso 0.25 1 d PD D 3
H6SA H -0.0046 0.7526 0.2502 0.186 Uiso 0.25 1 calc PR D 3
H6SB H -0.1007 0.7962 0.2308 0.186 Uiso 0.25 1 calc PR D 3
O1W O 0.8491(9) 0.6673(9) 0.0832(5) 0.044(4) Uani 0.50 1 d P . .
H1WA H 0.7997 0.6385 0.0779 0.066 Uiso 0.50 1 d PR . .
H1WB H 0.8727 0.6498 0.1102 0.066 Uiso 0.50 1 d PR . .

loop_
_atom_site_aniso_label
_atom_site_aniso_U_11
_atom_site_aniso_U_22
_atom_site_aniso_U_33
_atom_site_aniso_U_23
_atom_site_aniso_U_13
_atom_site_aniso_U_12
Rh3A 0.0070(3) 0.0114(3) 0.0182(3) -0.0006(3) 0.0002(2) 0.0003(3)
P1A 0.0090(10) 0.0083(9) 0.0194(10) -0.0029(7) 0.0026(9) -0.0012(8)
P2A 0.0095(9) 0.0112(9) 0.0216(10) -0.0024(8) -0.0027(9) 0.0033(9)
O1A 0.015(3) 0.019(3) 0.020(2) 0.002(3) 0.010(2) -0.007(3)
O2A 0.006(2) 0.011(3) 0.016(2) -0.001(2) -0.002(2) -0.007(2)
O3A 0.014(3) 0.014(3) 0.013(3) -0.002(2) -0.005(2) 0.002(2)
O4A 0.009(3) 0.018(3) 0.018(3) -0.003(2) -0.011(2) 0.001(2)
N1A 0.016(4) 0.014(3) 0.017(3) 0.002(3) -0.005(3) -0.003(3)
N2A 0.026(4) 0.008(3) 0.032(4) -0.003(3) 0.008(3) 0.008(3)
C1A 0.018(4) 0.021(4) 0.016(4) 0.000(3) 0.005(4) -0.001(3)
C2A 0.009(4) 0.013(4) 0.018(4) -0.002(3) 0.001(3) -0.001(3)
B4A 0.018(4) 0.013(4) 0.014(4) -0.003(3) 0.002(3) -0.003(3)
B5A 0.023(5) 0.012(5) 0.025(5) -0.003(4) -0.003(4) -0.009(4)
B6A 0.011(5) 0.018(5) 0.024(5) 0.011(4) 0.002(3) -0.004(3)
B7A 0.010(4) 0.019(4) 0.023(4) 0.001(3) 0.000(3) 0.005(3)
B8A 0.006(4) 0.028(6) 0.012(4) -0.004(3) -0.002(3) -0.007(3)
B9A 0.010(4) 0.022(5) 0.026(5) 0.011(4) -0.002(4) -0.002(4)
B10A 0.012(4) 0.015(5) 0.028(5) -0.002(4) 0.000(3) -0.001(4)
B11A 0.015(4) 0.027(5) 0.022(5) 0.003(4) 0.008(4) 0.001(4)
B12A 0.008(4) 0.019(5) 0.020(5) 0.009(4) 0.002(3) 0.006(4)
C13A 0.018(4) 0.020(4) 0.022(4) -0.010(4) 0.002(3) -0.001(4)
C14A 0.013(4) 0.007(4) 0.038(5) -0.005(4) 0.010(4) 0.005(3)
C15A 0.025(5) 0.017(5) 0.050(6) -0.002(4) 0.019(4) 0.009(4)
C16A 0.007(3) 0.025(4) 0.069(5) 0.007(3) 0.003(3) 0.000(3)
C17A 0.007(3) 0.025(4) 0.069(5) 0.007(3) 0.003(3) 0.000(3)
C18A 0.012(4) 0.016(5) 0.062(7) 0.000(5) -0.011(4) 0.000(4)
C19A 0.009(4) 0.003(4) 0.053(6) -0.001(4) -0.001(4) 0.001(3)
C20A 0.009(4) 0.007(4) 0.027(5) 0.001(3) -0.002(3) 0.004(3)
C21A 0.037(5) 0.016(4) 0.017(3) -0.009(3) 0.006(3) 0.009(4)
C22A 0.042(5) 0.017(4) 0.023(4) 0.002(3) 0.017(4) 0.019(4)
C23A 0.036(5) 0.012(4) 0.052(6) 0.012(4) 0.028(5) 0.006(4)
C24A 0.023(4) 0.032(6) 0.023(4) 0.006(4) 0.003(4) 0.008(4)
C25A 0.015(4) 0.049(7) 0.022(4) 0.002(4) 0.001(3) 0.001(4)
C26A 0.013(4) 0.053(6) 0.038(5) -0.002(5) -0.016(4) -0.001(4)
C27A 0.019(4) 0.032(5) 0.032(5) -0.009(4) -0.006(4) -0.008(4)
C28A 0.018(4) 0.038(5) 0.016(4) -0.008(4) -0.005(3) -0.005(4)
C29A 0.022(4) 0.018(4) 0.019(4) 0.002(3) 0.002(4) 0.000(4)
C30A 0.021(4) 0.010(4) 0.005(4) -0.004(3) 0.007(3) -0.012(3)
C31A 0.016(4) 0.016(4) 0.015(4) 0.001(3) -0.002(3) -0.007(3)
C32A 0.013(3) 0.011(3) 0.036(3) 0.002(2) 0.000(3) -0.004(2)
C33A 0.013(3) 0.011(3) 0.036(3) 0.002(2) 0.000(3) -0.004(2)
C34A 0.021(5) 0.022(4) 0.030(5) 0.001(4) -0.001(4) 0.001(4)
C35A 0.038(5) 0.021(4) 0.034(5) 0.011(3) -0.001(4) -0.004(4)
C36A 0.063(7) 0.034(5) 0.022(5) 0.018(4) -0.004(5) -0.013(5)
C37A 0.053(6) 0.027(5) 0.026(5) -0.002(4) 0.015(4) -0.007(4)
C38A 0.031(5) 0.023(4) 0.035(5) -0.005(4) -0.005(4) 0.009(4)
C39A 0.014(4) 0.022(4) 0.022(4) 0.005(3) 0.005(3) 0.004(3)
C40A 0.022(4) 0.009(4) 0.017(4) 0.003(3) 0.002(3) -0.003(3)
C41A 0.019(4) 0.004(4) 0.034(5) -0.002(4) 0.000(4) 0.003(3)
C42A 0.011(4) 0.039(6) 0.028(5) 0.009(4) 0.001(3) -0.001(4)
C43A 0.030(5) 0.029(5) 0.042(6) -0.004(4) 0.006(5) -0.007(4)
C44A 0.013(4) 0.009(4) 0.029(4) 0.004(3) -0.002(4) 0.004(3)
C45A 0.023(4) 0.023(6) 0.040(5) -0.005(4) 0.000(4) 0.006(4)
C46A 0.013(3) 0.020(3) 0.065(4) -0.006(3) -0.010(3) 0.010(3)
C47A 0.013(3) 0.020(3) 0.065(4) -0.006(3) -0.010(3) 0.010(3)
C48A 0.014(4) 0.011(4) 0.051(6) -0.006(4) -0.007(4) 0.005(3)
C49A 0.009(4) 0.025(4) 0.019(4) -0.005(3) -0.002(3) 0.002(3)
C50A 0.005(4) 0.010(4) 0.049(6) -0.007(4) -0.001(4) 0.000(3)
C51A 0.020(4) 0.010(4) 0.022(4) 0.001(3) -0.003(3) 0.000(3)
C52A 0.031(5) 0.017(4) 0.026(4) -0.002(3) -0.013(4) 0.008(4)
C53A 0.028(5) 0.043(6) 0.030(5) -0.016(4) 0.004(4) 0.025(4)
C54A 0.039(6) 0.034(5) 0.031(5) -0.014(4) -0.017(4) 0.004(4)
C55A 0.027(5) 0.034(6) 0.083(8) -0.027(6) -0.019(5) 0.006(5)
C56A 0.045(7) 0.058(8) 0.125(12) -0.060(9) -0.033(8) -0.007(7)
C57A 0.043(7) 0.017(5) 0.080(8) -0.025(5) -0.002(6) 0.004(4)
C58A 0.015(4) 0.028(5) 0.073(7) -0.018(5) -0.004(5) -0.001(4)
C59A 0.010(4) 0.027(5) 0.034(5) -0.011(4) -0.010(3) 0.006(3)
C60A 0.022(4) 0.010(4) 0.029(5) -0.003(3) -0.006(4) 0.008(3)
C61A 0.018(5) 0.030(5) 0.029(5) 0.006(4) -0.006(4) -0.008(4)
C62A 0.035(5) 0.018(5) 0.029(5) 0.002(4) -0.006(4) -0.020(4)
C63A 0.026(5) 0.026(5) 0.028(5) 0.012(4) -0.010(4) -0.008(4)
C64A 0.024(5) 0.027(5) 0.038(6) 0.009(5) -0.006(5) -0.007(4)
C65A 0.017(4) 0.005(4) 0.026(5) 0.006(3) 0.003(3) 0.004(3)
C66A 0.033(5) 0.012(4) 0.035(5) -0.014(3) -0.005(4) 0.008(4)
C67A 0.042(5) 0.009(4) 0.043(5) -0.008(3) -0.013(5) 0.009(4)
C68A 0.051(6) 0.028(6) 0.034(5) -0.011(4) -0.016(4) 0.016(5)
C69A 0.021(5) 0.037(6) 0.046(6) -0.010(5) -0.007(4) 0.014(4)
C70A 0.012(4) 0.019(4) 0.028(5) -0.013(3) -0.002(3) 0.007(3)
Rh3B 0.0201(5) 0.0230(4) 0.0304(4) -0.0006(3) -0.0011(3) 0.0004(3)
P1B 0.0237(14) 0.0279(14) 0.0260(13) 0.0052(9) 0.0008(11) -0.0034(13)
P2B 0.0249(12) 0.0238(12) 0.0238(11) 0.0009(9) 0.0002(11) 0.0049(12)
O1B 0.042(4) 0.022(3) 0.032(3) 0.010(3) 0.006(3) -0.003(3)
O2B 0.041(5) 0.021(4) 0.019(3) 0.004(2) -0.003(3) -0.005(3)
O3B 0.025(3) 0.019(3) 0.023(3) -0.006(2) 0.007(3) 0.002(3)
O4B 0.042(4) 0.033(4) 0.027(3) -0.002(3) -0.007(3) 0.005(4)
N1B 0.013(4) 0.034(5) 0.027(4) 0.001(3) -0.002(3) -0.001(3)
N2B 0.031(5) 0.034(5) 0.027(4) 0.001(3) 0.006(3) 0.018(4)
C1B 0.005(4) 0.025(5) 0.042(6) -0.003(4) -0.005(4) -0.005(3)
C2B 0.025(5) 0.017(5) 0.029(5) -0.003(4) -0.001(4) -0.004(4)
B4B 0.019(5) 0.039(6) 0.029(5) -0.005(5) 0.001(4) 0.003(4)
B5B 0.020(5) 0.032(7) 0.029(6) -0.004(5) -0.004(4) -0.008(4)
B6B 0.065(9) 0.023(5) 0.036(6) -0.001(4) -0.001(6) 0.005(6)
B7B 0.017(5) 0.031(5) 0.035(5) 0.001(4) 0.001(5) -0.002(5)
B8B 0.032(6) 0.019(6) 0.052(8) -0.002(5) -0.002(5) 0.007(5)
B9B 0.035(7) 0.022(6) 0.060(8) -0.011(6) -0.003(6) -0.001(5)
B10B 0.022(5) 0.044(9) 0.047(7) -0.023(6) 0.001(5) -0.019(5)
B11B 0.060(8) 0.031(6) 0.027(6) -0.011(4) -0.004(6) -0.008(6)
B12B 0.040(7) 0.019(6) 0.044(7) -0.009(5) -0.007(6) 0.000(5)
C13B 0.033(4) 0.021(4) 0.041(5) 0.010(5) -0.008(4) -0.012(5)
C14B 0.017(5) 0.009(5) 0.058(7) -0.003(4) 0.007(4) 0.001(3)
C15B 0.035(5) 0.018(5) 0.081(8) 0.022(5) 0.003(5) -0.007(5)
C16B 0.046(7) 0.046(7) 0.082(9) 0.012(8) -0.005(6) 0.039(7)
C17B 0.031(6) 0.020(5) 0.088(9) 0.006(6) 0.008(6) 0.000(4)
C18B 0.036(6) 0.005(4) 0.074(9) 0.003(5) 0.015(6) 0.001(4)
C19B 0.019(4) 0.015(4) 0.056(7) -0.017(4) -0.002(5) 0.000(4)
C20B 0.034(6) 0.032(6) 0.038(6) -0.003(5) 0.007(5) 0.006(5)
C21B 0.027(5) 0.028(5) 0.025(4) 0.007(4) 0.000(4) -0.003(4)
C22B 0.054(7) 0.014(4) 0.044(6) 0.002(4) -0.015(5) -0.019(5)
C23B 0.027(5) 0.014(4) 0.048(6) 0.010(4) -0.004(4) 0.007(4)
C24B 0.019(4) 0.018(4) 0.028(5) -0.003(4) 0.000(4) 0.002(3)
C25B 0.026(5) 0.033(5) 0.035(5) 0.000(4) -0.002(4) 0.021(4)
C26B 0.034(5) 0.029(5) 0.038(5) -0.008(4) -0.014(4) -0.003(4)
C27B 0.040(6) 0.022(5) 0.038(6) 0.000(4) -0.014(4) -0.004(4)
C28B 0.046(6) 0.025(5) 0.028(5) 0.002(4) 0.001(4) 0.008(4)
C29B 0.032(5) 0.019(4) 0.021(4) 0.002(4) 0.005(4) 0.011(4)
C30B 0.036(5) 0.021(5) 0.012(4) 0.006(4) 0.005(4) 0.005(4)
C31B 0.023(5) 0.023(5) 0.020(4) 0.002(3) 0.007(3) -0.001(4)
C32B 0.015(4) 0.022(4) 0.031(4) 0.004(3) -0.006(4) 0.006(4)
C33B 0.021(4) 0.020(4) 0.036(5) 0.009(3) -0.002(4) -0.007(3)
C34B 0.036(6) 0.031(6) 0.053(6) 0.009(5) 0.013(5) 0.014(4)
C35B 0.064(6) 0.040(6) 0.025(4) 0.001(4) 0.002(4) 0.032(6)
C36B 0.074(8) 0.051(6) 0.045(6) -0.024(7) -0.009(6) 0.029(7)
C37B 0.071(8) 0.058(7) 0.036(6) -0.006(5) -0.006(6) 0.043(7)
C38B 0.084(9) 0.049(7) 0.033(6) 0.010(5) -0.002(6) 0.036(7)
C39B 0.044(6) 0.033(5) 0.030(5) 0.002(4) 0.005(4) 0.016(5)
C40B 0.031(5) 0.022(4) 0.018(4) 0.004(3) 0.005(3) 0.000(4)
C41B 0.007(4) 0.039(6) 0.027(5) 0.003(4) 0.001(3) -0.004(4)
C42B 0.018(4) 0.035(5) 0.017(4) 0.000(4) 0.007(3) -0.008(4)
C43B 0.017(4) 0.037(5) 0.024(4) 0.003(4) -0.005(4) -0.009(4)
C44B 0.016(5) 0.013(4) 0.042(5) -0.001(4) 0.004(4) -0.011(4)
C45B 0.017(4) 0.043(7) 0.043(6) -0.004(5) 0.006(4) 0.001(4)
C46B 0.020(4) 0.025(5) 0.043(5) 0.000(4) -0.003(4) -0.004(4)
C47B 0.039(6) 0.033(6) 0.067(8) 0.003(5) 0.025(5) 0.003(5)
C48B 0.046(6) 0.035(6) 0.017(4) 0.008(4) 0.013(4) -0.006(5)
C49B 0.026(5) 0.009(4) 0.031(5) -0.006(3) 0.008(4) -0.002(4)
C50B 0.025(5) 0.022(5) 0.025(5) -0.002(4) 0.002(4) 0.003(4)
C51B 0.041(6) 0.036(6) 0.016(4) -0.002(4) 0.002(4) 0.012(5)
C52B 0.065(8) 0.075(8) 0.029(5) -0.006(6) 0.000(6) 0.039(7)
C53B 0.071(9) 0.101(11) 0.028(6) 0.028(6) 0.030(6) 0.064(8)
C54B 0.063(8) 0.036(6) 0.035(6) 0.019(5) 0.028(5) 0.033(6)
C55B 0.104(12) 0.054(8) 0.047(7) 0.027(6) 0.041(8) 0.045(8)
C56B 0.087(10) 0.021(6) 0.099(10) 0.021(6) 0.067(9) 0.018(7)
C57B 0.072(9) 0.019(5) 0.080(9) 0.002(5) 0.051(7) 0.003(5)
C58B 0.064(8) 0.011(4) 0.060(7) 0.008(4) 0.044(6) 0.013(5)
C59B 0.050(6) 0.011(4) 0.035(5) 0.006(4) 0.023(5) 0.009(4)
C60B 0.044(6) 0.019(5) 0.026(5) 0.008(4) 0.020(4) -0.001(4)
C61B 0.027(5) 0.028(6) 0.043(7) -0.003(5) 0.015(5) -0.005(4)
C62B 0.055(7) 0.039(6) 0.039(6) -0.007(5) 0.030(6) -0.011(6)
C63B 0.038(7) 0.048(8) 0.082(10) -0.028(7) 0.019(7) -0.014(6)
C64B 0.029(7) 0.038(7) 0.089(10) -0.019(7) -0.007(6) -0.021(5)
C65B 0.022(5) 0.029(6) 0.040(6) 0.004(4) -0.001(4) -0.007(5)
C66B 0.032(5) 0.041(6) 0.038(5) 0.003(5) 0.006(4) 0.007(5)
C67B 0.054(6) 0.024(5) 0.041(5) 0.005(4) 0.008(5) -0.009(5)
C68B 0.040(6) 0.030(5) 0.057(6) 0.001(6) 0.006(5) 0.017(5)
C69B 0.043(7) 0.052(7) 0.049(7) -0.002(6) -0.007(5) 0.022(6)
C70B 0.046(7) 0.030(5) 0.032(5) 0.005(4) -0.012(5) 0.005(5)
Cl1S 0.080(3) 0.173(5) 0.078(3) 0.012(3) 0.021(2) 0.052(3)
Cl2S 0.079(3) 0.098(3) 0.107(3) 0.021(3) 0.006(2) 0.030(2)
C1S 0.082(10) 0.084(11) 0.063(9) 0.003(8) 0.014(7) 0.008(8)
Cl3S 0.128(4) 0.099(3) 0.054(2) 0.024(2) -0.007(2) -0.023(3)
Cl4S 0.075(2) 0.116(3) 0.091(3) 0.046(2) -0.023(2) -0.034(2)
C2S 0.068(9) 0.074(9) 0.047(7) 0.002(7) 0.007(7) -0.020(7)
Cl5S 0.126(4) 0.067(2) 0.127(4) 0.013(3) -0.030(3) 0.002(3)
Cl6S 0.160(5) 0.109(4) 0.093(3) 0.029(3) -0.009(3) -0.024(3)
O1W 0.021(6) 0.052(9) 0.059(9) 0.022(8) 0.007(6) -0.013(6)

loop_
_atom_type_symbol
_atom_type_description
_atom_type_scat_dispersion_real
_atom_type_scat_dispersion_imag
_atom_type_scat_source
C C 0.0033 0.0016 'International Tables Vol C Tables 4.2.6.8 and 6.1.1.4'
H H 0.0000 0.0000 'International Tables Vol C Tables 4.2.6.8 and 6.1.1.4'
B B 0.0013 0.0007 'International Tables Vol C Tables 4.2.6.8 and 6.1.1.4'
N N 0.0061 0.0033 'International Tables Vol C Tables 4.2.6.8 and 6.1.1.4'
O O 0.0106 0.0060 'International Tables Vol C Tables 4.2.6.8 and 6.1.1.4'
P P 0.1023 0.0942 'International Tables Vol C Tables 4.2.6.8 and 6.1.1.4'
Rh Rh -1.1178 0.9187 'International Tables Vol C Tables 4.2.6.8 and 6.1.1.4'
Cl Cl 0.1484 0.1585 'International Tables Vol C Tables 4.2.6.8 and 6.1.1.4'

loop_
_geom_angle_atom_site_label_1
_geom_angle_atom_site_label_2
_geom_angle_atom_site_label_3
_geom_angle
B7A Rh3A P1A 147.6(2)
B7A Rh3A B4A 79.1(3)
P1A Rh3A B4A 87.0(2)
B7A Rh3A P2A 90.6(2)
P1A Rh3A P2A 94.39(8)
B4A Rh3A P2A 162.3(2)
B7A Rh3A B8A 47.3(3)
P1A Rh3A B8A 102.5(2)
B4A Rh3A B8A 47.4(3)
P2A Rh3A B8A 115.3(2)
B7A Rh3A C2A 44.9(3)
P1A Rh3A C2A 155.9(2)
B4A Rh3A C2A 75.3(3)
P2A Rh3A C2A 107.4(2)
B8A Rh3A C2A 77.6(3)
B7A Rh3A C1A 74.8(3)
P1A Rh3A C1A 114.8(2)
B4A Rh3A C1A 45.1(3)
P2A Rh3A C1A 145.5(2)
B8A Rh3A C1A 77.5(3)
C2A Rh3A C1A 41.3(3)
B7A Rh3A H1A 135.9
P1A Rh3A H1A 76.2
B4A Rh3A H1A 121.1
P2A Rh3A H1A 76.2
B8A Rh3A H1A 168.4
C2A Rh3A H1A 98.8
C1A Rh3A H1A 92.5
O1A P1A O2A 101.8(3)
O1A P1A N1A 97.9(3)
O2A P1A N1A 108.2(3)
O1A P1A Rh3A 115.9(2)
O2A P1A Rh3A 109.7(2)
N1A P1A Rh3A 121.2(3)
O3A P2A N2A 97.8(3)
O3A P2A O4A 100.3(3)
N2A P2A O4A 108.9(3)
O3A P2A Rh3A 120.7(2)
N2A P2A Rh3A 120.2(3)
O4A P2A Rh3A 106.9(2)
C21A O1A P1A 125.9(5)
C31A O2A P1A 115.5(5)
C41A O3A P2A 121.6(5)
C51A O4A P2A 118.5(5)
C65A N1A C61A 114.1(7)
C65A N1A P1A 120.0(5)
C61A N1A P1A 124.2(6)
C70A N2A C66A 113.1(6)
C70A N2A P2A 121.6(6)
C66A N2A P2A 123.7(6)
C13A C1A C2A 116.5(7)
C13A C1A B5A 117.6(7)
C2A C1A B5A 112.2(7)
C13A C1A B6A 110.5(7)
C2A C1A B6A 62.7(5)
B5A C1A B6A 62.4(6)
C13A C1A B4A 125.9(7)
C2A C1A B4A 110.2(6)
B5A C1A B4A 62.9(5)
B6A C1A B4A 114.1(6)
C13A C1A Rh3A 108.5(6)
C2A C1A Rh3A 68.5(4)
B5A C1A Rh3A 124.3(6)
B6A C1A Rh3A 127.1(6)
B4A C1A Rh3A 65.3(4)
C20A C2A C1A 119.4(7)
C20A C2A B11A 115.5(7)
C1A C2A B11A 110.2(6)
C20A C2A B7A 123.8(6)
C1A C2A B7A 110.9(6)
B11A C2A B7A 63.8(5)
C20A C2A B6A 111.5(6)
C1A C2A B6A 61.1(5)
B11A C2A B6A 61.0(5)
B7A C2A B6A 113.7(6)
C20A C2A Rh3A 109.2(5)
C1A C2A Rh3A 70.2(4)
B11A C2A Rh3A 125.2(5)
B7A C2A Rh3A 65.6(4)
B6A C2A Rh3A 127.2(5)
C1A B4A B9A 102.6(6)
C1A B4A B5A 56.1(5)
B9A B4A B5A 59.5(5)
C1A B4A B8A 107.2(6)
B9A B4A B8A 60.4(5)
B5A B4A B8A 109.0(6)
C1A B4A Rh3A 69.5(4)
B9A B4A Rh3A 121.8(6)
B5A B4A Rh3A 121.9(5)
B8A B4A Rh3A 67.3(4)
C1A B4A H4A 121.0
B9A B4A H4A 122.1
B5A B4A H4A 115.2
B8A B4A H4A 127.0
Rh3A B4A H4A 108.8
C1A B5A B6A 60.2(5)
C1A B5A B9A 106.8(6)
B6A B5A B9A 108.0(7)
C1A B5A B4A 61.0(5)
B6A B5A B4A 110.7(6)
B9A B5A B4A 60.1(5)
C1A B5A B10A 105.8(7)
B6A B5A B10A 59.4(5)
B9A B5A B10A 59.2(5)
B4A B5A B10A 108.0(7)
C1A B5A H5A 117.9
B6A B5A H5A 132.8
B9A B5A H5A 116.1
B4A B5A H5A 105.3
B10A B5A H5A 134.0
C1A B6A C2A 56.2(5)
C1A B6A B11A 104.1(6)
C2A B6A B11A 58.5(5)
C1A B6A B5A 57.4(5)
C2A B6A B5A 102.9(6)
B11A B6A B5A 108.8(7)
C1A B6A B10A 105.1(7)
C2A B6A B10A 105.1(6)
B11A B6A B10A 60.9(5)
B5A B6A B10A 61.4(5)
C1A B6A H6A 124.4
C2A B6A H6A 123.0
B11A B6A H6A 121.0
B5A B6A H6A 124.3
B10A B6A H6A 123.9
C2A B7A B12A 103.4(6)
C2A B7A B8A 108.2(6)
B12A B7A B8A 60.7(5)
C2A B7A B11A 57.5(5)
B12A B7A B11A 58.5(5)
B8A B7A B11A 108.8(6)
C2A B7A Rh3A 69.5(4)
B12A B7A Rh3A 122.6(6)
B8A B7A Rh3A 68.0(4)
B11A B7A Rh3A 123.0(5)
C2A B7A H7A 119.2
B12A B7A H7A 105.3
B8A B7A H7A 132.6
B11A B7A H7A 96.6
Rh3A B7A H7A 128.4
B7A B8A B9A 104.9(6)
B7A B8A B12A 58.9(5)
B9A B8A B12A 59.3(5)
B7A B8A B4A 103.2(6)
B9A B8A B4A 58.6(5)
B12A B8A B4A 104.8(6)
B7A B8A Rh3A 64.7(4)
B9A B8A Rh3A 118.3(5)
B12A B8A Rh3A 118.1(5)
B4A B8A Rh3A 65.3(4)
B7A B8A H8A 146.5
B9A B8A H8A 94.8
B12A B8A H8A 113.0
B4A B8A H8A 110.2
Rh3A B8A H8A 128.1
B10A B9A B5A 61.0(5)
B10A B9A B4A 109.8(6)
B5A B9A B4A 60.4(5)
B10A B9A B12A 59.3(5)
B5A B9A B12A 107.2(6)
B4A B9A B12A 107.5(6)
B10A B9A B8A 110.3(7)
B5A B9A B8A 110.1(6)
B4A B9A B8A 61.0(5)
B12A B9A B8A 60.4(5)
B10A B9A H9A 121.1
B5A B9A H9A 123.0
B4A B9A H9A 121.6
B12A B9A H9A 121.7
B8A B9A H9A 118.3
B6A B10A B12A 107.9(7)
B6A B10A B9A 108.3(7)
B12A B10A B9A 61.4(6)
B6A B10A B11A 59.3(5)
B12A B10A B11A 59.6(5)
B9A B10A B11A 108.3(7)
B6A B10A B5A 59.2(5)
B12A B10A B5A 107.8(7)
B9A B10A B5A 59.8(6)
B11A B10A B5A 105.8(6)
B6A B10A H10A 120.5
B12A B10A H10A 122.5
B9A B10A H10A 121.9
B11A B10A H10A 122.4
B5A B10A H10A 122.2
C2A B11A B6A 60.5(5)
C2A B11A B12A 105.4(6)
B6A B11A B12A 108.3(7)
C2A B11A B10A 105.8(6)
B6A B11A B10A 59.8(5)
B12A B11A B10A 59.6(5)
C2A B11A B7A 58.7(5)
B6A B11A B7A 109.1(6)
B12A B11A B7A 59.8(5)
B10A B11A B7A 107.5(6)
C2A B11A H11A 112.6
B6A B11A H11A 110.0
B12A B11A H11A 135.5
B10A B11A H11A 126.2
B7A B11A H11A 124.2
B10A B12A B11A 60.7(5)
B10A B12A B7A 109.8(6)
B11A B12A B7A 61.6(5)
B10A B12A B9A 59.3(5)
B11A B12A B9A 107.5(7)
B7A B12A B9A 107.0(6)
B10A B12A B8A 110.2(7)
B11A B12A B8A 111.2(6)
B7A B12A B8A 60.5(5)
B9A B12A B8A 60.3(5)
B10A B12A H12A 111.6
B11A B12A H12A 132.4
B7A B12A H12A 136.6
B9A B12A H12A 105.0
B8A B12A H12A 114.8
C14A C13A C1A 118.6(7)
C14A C13A H13A 107.7
C1A C13A H13A 107.7
C14A C13A H13B 107.7
C1A C13A H13B 107.7
H13A C13A H13B 107.1
C15A C14A C19A 120.1(8)
C15A C14A C13A 117.2(8)
C19A C14A C13A 122.6(7)
C14A C15A C16A 119.7(10)
C14A C15A H15A 120.1
C16A C15A H15A 120.1
C17A C16A C15A 120.1(9)
C17A C16A H16A 120.0
C15A C16A H16A 120.0
C16A C17A C18A 120.5(9)
C16A C17A H17A 119.8
C18A C17A H17A 119.8
C17A C18A C19A 121.1(10)
C17A C18A H18A 119.4
C19A C18A H18A 119.4
C14A C19A C18A 118.3(9)
C14A C19A C20A 124.9(7)
C18A C19A C20A 116.8(9)
C19A C20A C2A 116.4(7)
C19A C20A H20A 108.2
C2A C20A H20A 108.2
C19A C20A H20B 108.2
C2A C20A H20B 108.2
H20A C20A H20B 107.3
C30A C21A O1A 121.0(8)
C30A C21A C22A 121.9(9)
O1A C21A C22A 117.0(8)
C23A C22A C21A 121.0(9)
C23A C22A H22A 119.5
C21A C22A H22A 119.5
C22A C23A C24A 119.8(8)
C22A C23A H23A 120.1
C24A C23A H23A 120.1
C23A C24A C29A 120.4(8)
C23A C24A C25A 118.8(8)
C29A C24A C25A 120.7(9)
C26A C25A C24A 119.6(9)
C26A C25A H25A 120.2
C24A C25A H25A 120.2
C25A C26A C27A 121.0(9)
C25A C26A H26A 119.5
C27A C26A H26A 119.5
C28A C27A C26A 119.8(9)
C28A C27A H27A 120.1
C26A C27A H27A 120.1
C27A C28A C29A 120.4(9)
C27A C28A H28A 119.8
C29A C28A H28A 119.8
C24A C29A C28A 118.5(8)
C24A C29A C30A 118.9(8)
C28A C29A C30A 122.7(8)
C21A C30A C29A 117.8(8)
C21A C30A C40A 121.1(7)
C29A C30A C40A 121.1(7)
O2A C31A C40A 117.9(7)
O2A C31A C32A 118.7(7)
C40A C31A C32A 123.3(7)
C33A C32A C31A 119.9(8)
C33A C32A H32A 120.1
C31A C32A H32A 120.1
C32A C33A C34A 120.6(8)
C32A C33A H33A 119.7
C34A C33A H33A 119.7
C33A C34A C35A 121.8(8)
C33A C34A C39A 119.6(8)
C35A C34A C39A 118.6(8)
C36A C35A C34A 122.0(9)
C36A C35A H35A 119.0
C34A C35A H35A 119.0
C35A C36A C37A 120.8(8)
C35A C36A H36A 119.6
C37A C36A H36A 119.6
C38A C37A C36A 118.6(8)
C38A C37A H37A 120.7
C36A C37A H37A 120.7
C37A C38A C39A 122.7(8)
C37A C38A H38A 118.7
C39A C38A H38A 118.7
C38A C39A C40A 123.0(7)
C38A C39A C34A 117.3(8)
C40A C39A C34A 119.6(7)
C31A C40A C39A 116.9(7)
C31A C40A C30A 119.9(7)
C39A C40A C30A 123.2(7)
C50A C41A O3A 122.7(8)
C50A C41A C42A 121.4(8)
O3A C41A C42A 115.6(8)
C43A C42A C41A 119.2(9)
C43A C42A H42A 120.4
C41A C42A H42A 120.4
C42A C43A C44A 120.2(10)
C42A C43A H43A 119.9
C44A C43A H43A 119.9
C45A C44A C49A 118.6(8)
C45A C44A C43A 121.8(9)
C49A C44A C43A 119.6(8)
C44A C45A C46A 123.1(9)
C44A C45A H45A 118.5
C46A C45A H45A 118.5
C45A C46A C47A 117.6(8)
C45A C46A H46A 121.2
C47A C46A H46A 121.2
C46A C47A C48A 123.2(9)
C46A C47A H47A 118.4
C48A C47A H47A 118.4
C47A C48A C49A 117.4(9)
C47A C48A H48A 121.3
C49A C48A H48A 121.3
C50A C49A C48A 122.9(8)
C50A C49A C44A 117.0(7)
C48A C49A C44A 119.9(8)
C41A C50A C49A 122.1(8)
C41A C50A C60A 117.3(7)
C49A C50A C60A 120.6(8)
C52A C51A O4A 117.6(8)
C52A C51A C60A 122.0(8)
O4A C51A C60A 120.4(7)
C53A C52A C51A 121.8(9)
C53A C52A H52A 119.1
C51A C52A H52A 119.1
C52A C53A C54A 118.7(8)
C52A C53A H53A 120.6
C54A C53A H53A 120.6
C59A C54A C55A 119.6(10)
C59A C54A C53A 118.9(8)
C55A C54A C53A 121.5(9)
C56A C55A C54A 120.2(11)
C56A C55A H55A 119.9
C54A C55A H55A 119.9
C55A C56A C57A 121.6(10)
C55A C56A H56A 119.2
C57A C56A H56A 119.2
C58A C57A C56A 120.3(11)
C58A C57A H57A 119.9
C56A C57A H57A 119.9
C57A C58A C59A 120.5(10)
C57A C58A H58A 119.7
C59A C58A H58A 119.7
C60A C59A C54A 121.2(8)
C60A C59A C58A 121.2(8)
C54A C59A C58A 117.6(8)
C59A C60A C51A 117.2(8)
C59A C60A C50A 124.0(8)
C51A C60A C50A 118.7(7)
N1A C61A C62A 109.6(8)
N1A C61A H61A 109.7
C62A C61A H61A 109.7
N1A C61A H61B 109.7
C62A C61A H61B 109.7
H61A C61A H61B 108.2
C61A C62A C63A 111.8(8)
C61A C62A H62A 109.2
C63A C62A H62A 109.2
C61A C62A H62B 109.2
C63A C62A H62B 109.2
H62A C62A H62B 107.9
C64A C63A C62A 109.1(7)
C64A C63A H63A 109.9
C62A C63A H63A 109.9
C64A C63A H63B 109.9
C62A C63A H63B 109.9
H63A C63A H63B 108.3
C65A C64A C63A 112.7(8)
C65A C64A H64A 109.1
C63A C64A H64A 109.1
C65A C64A H64B 109.1
C63A C64A H64B 109.1
H64A C64A H64B 107.8
N1A C65A C64A 109.4(7)
N1A C65A H65A 109.8
C64A C65A H65A 109.8
N1A C65A H65B 109.8
C64A C65A H65B 109.8
H65A C65A H65B 108.2
N2A C66A C67A 111.5(7)
N2A C66A H66A 109.3
C67A C66A H66A 109.3
N2A C66A H66B 109.3
C67A C66A H66B 109.3
H66A C66A H66B 108.0
C66A C67A C68A 109.1(8)
C66A C67A H67A 109.9
C68A C67A H67A 109.9
C66A C67A H67B 109.9
C68A C67A H67B 109.9
H67A C67A H67B 108.3
C67A C68A C69A 110.3(8)
C67A C68A H68A 109.6
C69A C68A H68A 109.6
C67A C68A H68B 109.6
C69A C68A H68B 109.6
H68A C68A H68B 108.1
C70A C69A C68A 109.8(7)
C70A C69A H69A 109.7
C68A C69A H69A 109.7
C70A C69A H69B 109.7
C68A C69A H69B 109.7
H69A C69A H69B 108.2
N2A C70A C69A 110.5(7)
N2A C70A H70A 109.6
C69A C70A H70A 109.6
N2A C70A H70B 109.6
C69A C70A H70B 109.6
H70A C70A H70B 108.1
B7B Rh3B B4B 79.3(4)
B7B Rh3B P1B 146.8(3)
B4B Rh3B P1B 88.2(3)
B7B Rh3B P2B 87.8(3)
B4B Rh3B P2B 161.1(3)
P1B Rh3B P2B 95.37(9)
B7B Rh3B C2B 46.5(4)
B4B Rh3B C2B 74.4(4)
P1B Rh3B C2B 156.0(2)
P2B Rh3B C2B 106.5(2)
B7B Rh3B C1B 76.2(3)
B4B Rh3B C1B 46.1(4)
P1B Rh3B C1B 116.1(2)
P2B Rh3B C1B 143.4(2)
C2B Rh3B C1B 40.0(3)
B7B Rh3B B8B 46.1(4)
B4B Rh3B B8B 46.8(4)
P1B Rh3B B8B 104.0(3)
P2B Rh3B B8B 114.5(3)
C2B Rh3B B8B 76.2(4)
C1B Rh3B B8B 77.3(3)
B7B Rh3B H1B 133.8
B4B Rh3B H1B 139.0
P1B Rh3B H1B 73.6
P2B Rh3B H1B 59.3
C2B Rh3B H1B 109.0
C1B Rh3B H1B 110.1
B8B Rh3B H1B 172.6
N1B P1B O1B 98.4(4)
N1B P1B O2B 109.0(4)
O1B P1B O2B 100.9(4)
N1B P1B Rh3B 121.0(3)
O1B P1B Rh3B 117.4(3)
O2B P1B Rh3B 108.1(2)
O3B P2B N2B 96.4(4)
O3B P2B O4B 99.4(4)
N2B P2B O4B 111.0(4)
O3B P2B Rh3B 122.0(2)
N2B P2B Rh3B 120.4(3)
O4B P2B Rh3B 105.7(3)
C21B O1B P1B 124.6(6)
C31B O2B P1B 115.5(5)
C41B O3B P2B 120.8(6)
C51B O4B P2B 119.4(6)
C65B N1B C61B 109.8(8)
C65B N1B P1B 123.3(6)
C61B N1B P1B 125.0(6)
C66B N2B C70B 110.9(7)
C66B N2B P2B 123.9(7)
C70B N2B P2B 122.1(7)
C13B C1B C2B 123.2(8)
C13B C1B B6B 110.8(9)
C2B C1B B6B 63.3(6)
C13B C1B B5B 113.0(8)
C2B C1B B5B 110.1(7)
B6B C1B B5B 60.1(7)
C13B C1B B4B 122.1(8)
C2B C1B B4B 109.9(7)
B6B C1B B4B 112.4(7)
B5B C1B B4B 62.4(6)
C13B C1B Rh3B 111.1(6)
C2B C1B Rh3B 69.8(5)
B6B C1B Rh3B 128.9(6)
B5B C1B Rh3B 124.0(6)
B4B C1B Rh3B 65.7(5)
C20B C2B C1B 116.0(8)
C20B C2B B11B 114.2(8)
C1B C2B B11B 113.6(8)
C20B C2B B6B 107.9(8)
C1B C2B B6B 62.8(6)
B11B C2B B6B 62.5(7)
C20B C2B B7B 125.3(8)
C1B C2B B7B 112.8(8)
B11B C2B B7B 63.8(6)
B6B C2B B7B 115.4(8)
C20B C2B Rh3B 110.2(6)
C1B C2B Rh3B 70.1(5)
B11B C2B Rh3B 125.6(7)
B6B C2B Rh3B 128.7(7)
B7B C2B Rh3B 65.5(4)
C1B B4B B8B 106.7(8)
C1B B4B B9B 105.4(7)
B8B B4B B9B 57.8(6)
C1B B4B B5B 58.2(6)
B8B B4B B5B 106.8(7)
B9B B4B B5B 60.5(6)
C1B B4B Rh3B 68.2(5)
B8B B4B Rh3B 69.0(6)
B9B B4B Rh3B 122.0(7)
B5B B4B Rh3B 122.5(7)
C1B B4B H4B 123.8
B8B B4B H4B 125.8
B9B B4B H4B 118.0
B5B B4B H4B 115.2
Rh3B B4B H4B 110.6
B6B B5B C1B 59.0(6)
B6B B5B B10B 60.7(7)
C1B B5B B10B 105.5(8)
B6B B5B B4B 109.1(8)
C1B B5B B4B 59.4(6)
B10B B5B B4B 108.4(8)
B6B B5B B9B 109.7(9)
C1B B5B B9B 105.6(8)
B10B B5B B9B 60.8(7)
B4B B5B B9B 59.6(6)
B6B B5B H5B 126.7
C1B B5B H5B 126.5
B10B B5B H5B 123.1
B4B B5B H5B 116.5
B9B B5B H5B 116.3
C1B B6B C2B 53.9(6)
C1B B6B B5B 60.9(6)
C2B B6B B5B 103.4(8)
C1B B6B B11B 102.4(8)
C2B B6B B11B 57.7(6)
B5B B6B B11B 108.1(9)
C1B B6B B10B 107.2(9)
C2B B6B B10B 104.8(8)
B5B B6B B10B 60.9(7)
B11B B6B B10B 60.8(8)
C1B B6B H6B 140.7
C2B B6B H6B 130.4
B5B B6B H6B 124.9
B11B B6B H6B 110.0
B10B B6B H6B 107.8
C2B B7B B8B 105.2(7)
C2B B7B B12B 101.7(7)
B8B B7B B12B 58.8(7)
C2B B7B B11B 55.5(6)
B8B B7B B11B 106.4(8)
B12B B7B B11B 59.2(7)
C2B B7B Rh3B 68.0(4)
B8B B7B Rh3B 69.6(5)
B12B B7B Rh3B 122.4(7)
B11B B7B Rh3B 120.3(6)
C2B B7B H7B 114.7
B8B B7B H7B 136.4
B12B B7B H7B 124.8
B11B B7B H7B 110.1
Rh3B B7B H7B 109.5
B9B B8B B12B 61.0(7)
B9B B8B B7B 109.8(8)
B12B B8B B7B 61.2(7)
B9B B8B B4B 61.1(7)
B12B B8B B4B 107.7(8)
B7B B8B B4B 104.8(8)
B9B B8B Rh3B 120.6(7)
B12B B8B Rh3B 119.9(8)
B7B B8B Rh3B 64.3(5)
B4B B8B Rh3B 64.1(5)
B9B B8B H8B 100.1
B12B B8B H8B 110.5
B7B B8B H8B 135.3
B4B B8B H8B 118.8
Rh3B B8B H8B 125.7
B8B B9B B12B 59.9(7)
B8B B9B B4B 61.1(7)
B12B B9B B4B 106.9(9)
B8B B9B B10B 108.7(10)
B12B B9B B10B 59.6(7)
B4B B9B B10B 106.7(8)
B8B B9B B5B 109.1(9)
B12B B9B B5B 105.6(9)
B4B B9B B5B 60.0(6)
B10B B9B B5B 58.2(6)
B8B B9B H9B 110.6
B12B B9B H9B 121.4
B4B B9B H9B 116.9
B10B B9B H9B 131.3
B5B B9B H9B 129.1
B6B B10B B5B 58.4(6)
B6B B10B B11B 59.5(7)
B5B B10B B11B 105.2(8)
B6B B10B B12B 108.5(8)
B5B B10B B12B 107.4(8)
B11B B10B B12B 60.2(7)
B6B B10B B9B 108.0(8)
B5B B10B B9B 61.0(7)
B11B B10B B9B 106.5(8)
B12B B10B B9B 59.0(7)
B6B B10B H10B 147.0
B5B B10B H10B 130.5
B11B B10B H10B 124.4
B12B B10B H10B 98.6
B9B B10B H10B 101.8
C2B B11B B6B 59.7(7)
C2B B11B B10B 105.6(8)
B6B B11B B10B 59.8(7)
C2B B11B B12B 105.9(8)
B6B B11B B12B 108.4(9)
B10B B11B B12B 59.9(7)
C2B B11B B7B 60.6(6)
B6B B11B B7B 110.5(8)
B10B B11B B7B 108.5(8)
B12B B11B B7B 59.7(6)
C2B B11B H11B 140.6
B6B B11B H11B 123.1
B10B B11B H11B 107.6
B12B B11B H11B 108.8
B7B B11B H11B 125.2
B8B B12B B9B 59.1(7)
B8B B12B B10B 109.5(9)
B9B B12B B10B 61.4(7)
B8B B12B B11B 108.9(9)
B9B B12B B11B 108.1(9)
B10B B12B B11B 59.8(6)
B8B B12B B7B 60.0(7)
B9B B12B B7B 107.4(8)
B10B B12B B7B 109.6(8)
B11B B12B B7B 61.1(7)
B8B B12B H12B 124.7
B9B B12B H12B 118.1
B10B B12B H12B 114.4
B11B B12B H12B 121.4
B7B B12B H12B 127.4
C1B C13B C14B 113.5(8)
C1B C13B H13C 108.9
C14B C13B H13C 108.9
C1B C13B H13D 108.9
C14B C13B H13D 108.9
H13C C13B H13D 107.7
C19B C14B C15B 116.7(9)
C19B C14B C13B 124.6(9)
C15B C14B C13B 118.6(9)
C16B C15B C14B 122.0(11)
C16B C15B H15B 119.0
C14B C15B H15B 119.0
C17B C16B C15B 120.5(11)
C17B C16B H16B 119.8
C15B C16B H16B 119.8
C16B C17B C18B 119.3(11)
C16B C17B H17B 120.3
C18B C17B H17B 120.3
C17B C18B C19B 121.8(12)
C17B C18B H18B 119.1
C19B C18B H18B 119.1
C14B C19B C18B 119.7(10)
C14B C19B C20B 123.6(9)
C18B C19B C20B 116.5(10)
C19B C20B C2B 115.9(8)
C19B C20B H20C 108.3
C2B C20B H20C 108.3
C19B C20B H20D 108.3
C2B C20B H20D 108.3
H20C C20B H20D 107.4
O1B C21B C30B 125.6(9)
O1B C21B C22B 111.9(8)
C30B C21B C22B 122.3(9)
C23B C22B C21B 119.9(8)
C23B C22B H22B 120.0
C21B C22B H22B 120.0
C24B C23B C22B 118.7(8)
C24B C23B H23B 120.7
C22B C23B H23B 120.7
C23B C24B C29B 121.5(8)
C23B C24B C25B 119.8(8)
C29B C24B C25B 118.5(8)
C26B C25B C24B 120.9(8)
C26B C25B H25B 119.6
C24B C25B H25B 119.6
C25B C26B C27B 117.6(8)
C25B C26B H26B 121.2
C27B C26B H26B 121.2
C28B C27B C26B 123.6(9)
C28B C27B H27B 118.2
C26B C27B H27B 118.2
C27B C28B C29B 121.3(9)
C27B C28B H28B 119.4
C29B C28B H28B 119.4
C24B C29B C28B 117.9(9)
C24B C29B C30B 119.6(8)
C28B C29B C30B 122.5(8)
C21B C30B C29B 117.1(9)
C21B C30B C40B 118.4(9)
C29B C30B C40B 124.2(8)
C40B C31B O2B 119.0(8)
C40B C31B C32B 125.1(8)
O2B C31B C32B 115.9(7)
C33B C32B C31B 118.9(8)
C33B C32B H32B 120.5
C31B C32B H32B 120.5
C32B C33B C34B 120.7(8)
C32B C33B H33B 119.7
C34B C33B H33B 119.7
C33B C34B C39B 121.3(9)
C33B C34B C35B 121.2(8)
C39B C34B C35B 117.3(9)
C36B C35B C34B 122.3(9)
C36B C35B H35B 118.8
C34B C35B H35B 118.8
C35B C36B C37B 118.1(10)
C35B C36B H36B 121.0
C37B C36B H36B 121.0
C38B C37B C36B 122.1(10)
C38B C37B H37B 119.0
C36B C37B H37B 119.0
C37B C38B C39B 121.7(10)
C37B C38B H38B 119.1
C39B C38B H38B 119.1
C38B C39B C34B 118.2(9)
C38B C39B C40B 123.8(9)
C34B C39B C40B 117.9(9)
C31B C40B C39B 116.0(8)
C31B C40B C30B 122.2(8)
C39B C40B C30B 121.8(8)
C50B C41B C42B 126.2(8)
C50B C41B O3B 117.4(8)
C42B C41B O3B 116.1(7)
C43B C42B C41B 116.9(8)
C43B C42B H42B 121.5
C41B C42B H42B 121.5
C42B C43B C44B 121.6(9)
C42B C43B H43B 119.2
C44B C43B H43B 119.2
C43B C44B C49B 119.7(9)
C43B C44B C45B 120.4(9)
C49B C44B C45B 119.8(9)
C46B C45B C44B 117.6(10)
C46B C45B H45B 121.2
C44B C45B H45B 121.2
C45B C46B C47B 123.3(10)
C45B C46B H46B 118.4
C47B C46B H46B 118.4
C48B C47B C46B 121.3(10)
C48B C47B H47B 119.3
C46B C47B H47B 119.3
C47B C48B C49B 120.6(10)
C47B C48B H48B 119.7
C49B C48B H48B 119.7
C44B C49B C50B 120.3(8)
C44B C49B C48B 117.0(9)
C50B C49B C48B 122.6(9)
C41B C50B C49B 114.6(8)
C41B C50B C60B 121.3(9)
C49B C50B C60B 124.0(9)
C60B C51B O4B 122.4(8)
C60B C51B C52B 122.4(10)
O4B C51B C52B 115.2(10)
C53B C52B C51B 117.9(13)
C53B C52B H52B 121.0
C51B C52B H52B 121.0
C54B C53B C52B 121.6(11)
C54B C53B H53B 119.2
C52B C53B H53B 119.2
C53B C54B C55B 122.6(11)
C53B C54B C59B 123.1(10)
C55B C54B C59B 114.3(12)
C56B C55B C54B 122.2(13)
C56B C55B H55B 118.9
C54B C55B H55B 118.9
C55B C56B C57B 122.2(12)
C55B C56B H56B 118.9
C57B C56B H56B 118.9
C58B C57B C56B 119.9(13)
C58B C57B H57B 120.0
C56B C57B H57B 120.0
C59B C58B C57B 119.6(12)
C59B C58B H58B 120.2
C57B C58B H58B 120.2
C58B C59B C60B 123.9(9)
C58B C59B C54B 121.6(9)
C60B C59B C54B 114.3(10)
C51B C60B C59B 120.6(9)
C51B C60B C50B 118.5(8)
C59B C60B C50B 120.8(10)
C62B C61B N1B 108.2(8)
C62B C61B H61C 110.1
N1B C61B H61C 110.1
C62B C61B H61D 110.1
N1B C61B H61D 110.1
H61C C61B H61D 108.4
C61B C62B C63B 113.3(10)
C61B C62B H62C 108.9
C63B C62B H62C 108.9
C61B C62B H62D 108.9
C63B C62B H62D 108.9
H62C C62B H62D 107.7
C64B C63B C62B 107.5(9)
C64B C63B H63C 110.2
C62B C63B H63C 110.2
C64B C63B H63D 110.2
C62B C63B H63D 110.2
H63C C63B H63D 108.5
C65B C64B C63B 111.8(9)
C65B C64B H64C 109.3
C63B C64B H64C 109.3
C65B C64B H64D 109.3
C63B C64B H64D 109.3
H64C C64B H64D 107.9
N1B C65B C64B 113.1(9)
N1B C65B H65C 109.0
C64B C65B H65C 109.0
N1B C65B H65D 109.0
C64B C65B H65D 109.0
H65C C65B H65D 107.8
N2B C66B C67B 110.1(8)
N2B C66B H66C 109.6
C67B C66B H66C 109.6
N2B C66B H66D 109.6
C67B C66B H66D 109.6
H66C C66B H66D 108.2
C66B C67B C68B 111.0(9)
C66B C67B H67C 109.4
C68B C67B H67C 109.4
C66B C67B H67D 109.4
C68B C67B H67D 109.4
H67C C67B H67D 108.0
C69B C68B C67B 110.8(9)
C69B C68B H68C 109.5
C67B C68B H68C 109.5
C69B C68B H68D 109.5
C67B C68B H68D 109.5
H68C C68B H68D 108.1
C68B C69B C70B 112.0(10)
C68B C69B H69C 109.2
C70B C69B H69C 109.2
C68B C69B H69D 109.2
C70B C69B H69D 109.2
H69C C69B H69D 107.9
N2B C70B C69B 111.5(9)
N2B C70B H70C 109.3
C69B C70B H70C 109.3
N2B C70B H70D 109.3
C69B C70B H70D 109.3
H70C C70B H70D 108.0
Cl2S C1S Cl1S 115.0(8)
Cl2S C1S H1SA 108.5
Cl1S C1S H1SA 108.5
Cl2S C1S H1SB 108.5
Cl1S C1S H1SB 108.5
H1SA C1S H1SB 107.5
Cl3S C2S Cl4S 112.5(8)
Cl3S C2S H2SA 109.1
Cl4S C2S H2SA 109.1
Cl3S C2S H2SB 109.1
Cl4S C2S H2SB 109.1
H2SA C2S H2SB 107.8
C3S' Cl5S C3S 46.9(14)
C3S Cl6S C3S' 48.8(14)
Cl6S C3S Cl5S 113.6(11)
Cl6S C3S H3SA 108.9
Cl5S C3S H3SA 108.9
Cl6S C3S H3SB 108.9
Cl5S C3S H3SB 108.9
H3SA C3S H3SB 107.7
Cl6S C3S' Cl5S 117.1(13)
Cl6S C3S' H3SC 108.0
Cl5S C3S' H3SC 108.0
Cl6S C3S' H3SD 108.0
Cl5S C3S' H3SD 108.0
H3SC C3S' H3SD 107.3
Cl8S C4S Cl7S 111.5(16)
Cl8S C4S H4SA 109.3
Cl7S C4S H4SA 109.3
Cl8S C4S H4SB 109.3
Cl7S C4S H4SB 109.3
H4SA C4S H4SB 108.0
Cl10 C5S Cl9S 106.8(16)
Cl10 C5S H5SA 110.4
Cl9S C5S H5SA 110.4
Cl10 C5S H5SB 110.4
Cl9S C5S H5SB 110.4
H5SA C5S H5SB 108.6
Cl1A C5S' Cl9' 104.4(17)
Cl1A C5S' H5SC 110.9
Cl9' C5S' H5SC 110.9
Cl1A C5S' H5SD 110.8
Cl9' C5S' H5SD 110.8
H5SC C5S' H5SD 108.9
Cl12 C6S Cl11 112.7(17)
Cl12 C6S H6SA 109.1
Cl11 C6S H6SA 109.1
Cl12 C6S H6SB 109.1
Cl11 C6S H6SB 109.1
H6SA C6S H6SB 107.8
H1WA O1W H1WB 103.5

loop_
_geom_bond_atom_site_label_1
_geom_bond_atom_site_label_2
_geom_bond_distance
Rh3A B7A 2.233(9)
Rh3A P1A 2.247(2)
Rh3A B4A 2.254(9)
Rh3A P2A 2.259(2)
Rh3A B8A 2.290(8)
Rh3A C2A 2.298(8)
Rh3A C1A 2.324(9)
Rh3A H1A 1.6897
P1A O1A 1.612(6)
P1A O2A 1.624(6)
P1A N1A 1.666(7)
P2A O3A 1.605(6)
P2A N2A 1.636(7)
P2A O4A 1.640(5)
O1A C21A 1.382(10)
O2A C31A 1.379(9)
O3A C41A 1.400(10)
O4A C51A 1.406(9)
N1A C65A 1.471(11)
N1A C61A 1.472(12)
N2A C70A 1.482(11)
N2A C66A 1.504(11)
C1A C13A 1.530(11)
C1A C2A 1.631(11)
C1A B5A 1.669(13)
C1A B6A 1.720(12)
C1A B4A 1.758(12)
C2A C20A 1.531(11)
C2A B11A 1.709(12)
C2A B7A 1.731(12)
C2A B6A 1.746(12)
B4A B9A 1.784(13)
B4A B5A 1.791(13)
B4A B8A 1.828(12)
B4A H4A 1.0438
B5A B6A 1.757(13)
B5A B9A 1.774(14)
B5A B10A 1.797(14)
B5A H5A 1.1748
B6A B11A 1.754(14)
B6A B10A 1.762(12)
B6A H6A 1.0609
B7A B12A 1.787(13)
B7A B8A 1.817(12)
B7A B11A 1.819(13)
B7A H7A 0.9913
B8A B9A 1.819(13)
B8A B12A 1.820(13)
B8A H8A 1.0070
B9A B10A 1.763(13)
B9A B12A 1.799(14)
B9A H9A 1.1061
B10A B12A 1.763(14)
B10A B11A 1.781(13)
B10A H10A 1.0129
B11A B12A 1.763(13)
B11A H11A 1.0929
B12A H12A 1.0810
C13A C14A 1.516(12)
C13A H13A 0.9900
C13A H13B 0.9900
C14A C15A 1.383(11)
C14A C19A 1.392(13)
C15A C16A 1.406(13)
C15A H15A 0.9500
C16A C17A 1.351(15)
C16A H16A 0.9500
C17A C18A 1.369(14)
C17A H17A 0.9500
C18A C19A 1.400(12)
C18A H18A 0.9500
C19A C20A 1.499(12)
C20A H20A 0.9900
C20A H20B 0.9900
C21A C30A 1.374(11)
C21A C22A 1.404(11)
C22A C23A 1.355(13)
C22A H22A 0.9500
C23A C24A 1.410(12)
C23A H23A 0.9500
C24A C29A 1.411(13)
C24A C25A 1.423(12)
C25A C26A 1.368(14)
C25A H25A 0.9500
C26A C27A 1.428(14)
C26A H26A 0.9500
C27A C28A 1.383(13)
C27A H27A 0.9500
C28A C29A 1.434(13)
C28A H28A 0.9500
C29A C30A 1.455(12)
C30A C40A 1.485(11)
C31A C40A 1.385(11)
C31A C32A 1.398(11)
C32A C33A 1.357(11)
C32A H32A 0.9500
C33A C34A 1.403(12)
C33A H33A 0.9500
C34A C35A 1.424(12)
C34A C39A 1.435(12)
C35A C36A 1.317(13)
C35A H35A 0.9500
C36A C37A 1.431(14)
C36A H36A 0.9500
C37A C38A 1.369(12)
C37A H37A 0.9500
C38A C39A 1.404(12)
C38A H38A 0.9500
C39A C40A 1.431(11)
C41A C50A 1.359(12)
C41A C42A 1.409(13)
C42A C43A 1.373(13)
C42A H42A 0.9500
C43A C44A 1.450(13)
C43A H43A 0.9500
C44A C45A 1.375(12)
C44A C49A 1.430(11)
C45A C46A 1.384(12)
C45A H45A 0.9500
C46A C47A 1.387(14)
C46A H46A 0.9500
C47A C48A 1.402(12)
C47A H47A 0.9500
C48A C49A 1.418(12)
C48A H48A 0.9500
C49A C50A 1.414(11)
C50A C60A 1.549(12)
C51A C52A 1.366(12)
C51A C60A 1.413(12)
C52A C53A 1.353(13)
C52A H52A 0.9500
C53A C54A 1.443(15)
C53A H53A 0.9500
C54A C59A 1.408(13)
C54A C55A 1.431(13)
C55A C56A 1.347(17)
C55A H55A 0.9500
C56A C57A 1.386(17)
C56A H56A 0.9500
C57A C58A 1.372(13)
C57A H57A 0.9500
C58A C59A 1.447(13)
C58A H58A 0.9500
C59A C60A 1.391(11)
C61A C62A 1.514(12)
C61A H61A 0.9900
C61A H61B 0.9900
C62A C63A 1.548(14)
C62A H62A 0.9900
C62A H62B 0.9900
C63A C64A 1.538(13)
C63A H63A 0.9900
C63A H63B 0.9900
C64A C65A 1.499(12)
C64A H64A 0.9900
C64A H64B 0.9900
C65A H65A 0.9900
C65A H65B 0.9900
C66A C67A 1.507(12)
C66A H66A 0.9900
C66A H66B 0.9900
C67A C68A 1.552(15)
C67A H67A 0.9900
C67A H67B 0.9900
C68A C69A 1.569(14)
C68A H68A 0.9900
C68A H68B 0.9900
C69A C70A 1.533(12)
C69A H69A 0.9900
C69A H69B 0.9900
C70A H70A 0.9900
C70A H70B 0.9900
Rh3B B7B 2.235(10)
Rh3B B4B 2.240(12)
Rh3B P1B 2.242(3)
Rh3B P2B 2.254(2)
Rh3B C2B 2.277(9)
Rh3B C1B 2.281(10)
Rh3B B8B 2.324(12)
Rh3B H1B 1.4988
P1B N1B 1.599(8)
P1B O1B 1.622(7)
P1B O2B 1.640(7)
P2B O3B 1.602(7)
P2B N2B 1.623(8)
P2B O4B 1.627(7)
O1B C21B 1.383(11)
O2B C31B 1.406(10)
O3B C41B 1.452(10)
O4B C51B 1.400(12)
N1B C65B 1.440(12)
N1B C61B 1.513(13)
N2B C66B 1.481(13)
N2B C70B 1.487(13)
C1B C13B 1.500(12)
C1B C2B 1.560(13)
C1B B6B 1.716(15)
C1B B5B 1.750(14)
C1B B4B 1.771(14)
C2B C20B 1.550(14)
C2B B11B 1.687(15)
C2B B6B 1.723(16)
C2B B7B 1.783(14)
B4B B8B 1.815(16)
B4B B9B 1.815(16)
B4B B5B 1.823(16)
B4B H4B 1.0322
B5B B6B 1.735(18)
B5B B10B 1.780(16)
B5B B9B 1.831(17)
B5B H5B 1.0489
B6B B11B 1.771(17)
B6B B10B 1.776(18)
B6B H6B 1.1752
B7B B8B 1.788(17)
B7B B12B 1.810(16)
B7B B11B 1.836(15)
B7B H7B 1.0401
B8B B9B 1.753(16)
B8B B12B 1.766(17)
B8B H8B 1.1079
B9B B12B 1.785(19)
B9B B10B 1.827(17)
B9B H9B 1.0269
B10B B11B 1.794(18)
B10B B12B 1.795(17)
B10B H10B 1.0020
B11B B12B 1.801(19)
B11B H11B 1.0921
B12B H12B 1.1056
C13B C14B 1.511(13)
C13B H13C 0.9900
C13B H13D 0.9900
C14B C19B 1.378(14)
C14B C15B 1.422(14)
C15B C16B 1.379(16)
C15B H15B 0.9500
C16B C17B 1.343(17)
C16B H16B 0.9500
C17B C18B 1.372(16)
C17B H17B 0.9500
C18B C19B 1.408(14)
C18B H18B 0.9500
C19B C20B 1.496(14)
C20B H20C 0.9900
C20B H20D 0.9900
C21B C30B 1.390(12)
C21B C22B 1.408(14)
C22B C23B 1.400(14)
C22B H22B 0.9500
C23B C24B 1.397(12)
C23B H23B 0.9500
C24B C29B 1.405(12)
C24B C25B 1.457(13)
C25B C26B 1.366(13)
C25B H25B 0.9500
C26B C27B 1.397(13)
C26B H26B 0.9500
C27B C28B 1.321(14)
C27B H27B 0.9500
C28B C29B 1.416(13)
C28B H28B 0.9500
C29B C30B 1.435(14)
C30B C40B 1.485(13)
C31B C40B 1.345(12)
C31B C32B 1.418(11)
C32B C33B 1.315(12)
C32B H32B 0.9500
C33B C34B 1.402(13)
C33B H33B 0.9500
C34B C39B 1.411(13)
C34B C35B 1.466(14)
C35B C36B 1.323(13)
C35B H35B 0.9500
C36B C37B 1.406(14)
C36B H36B 0.9500
C37B C38B 1.346(15)
C37B H37B 0.9500
C38B C39B 1.389(14)
C38B H38B 0.9500
C39B C40B 1.466(12)
C41B C50B 1.365(13)
C41B C42B 1.397(12)
C42B C43B 1.363(13)
C42B H42B 0.9500
C43B C44B 1.370(13)
C43B H43B 0.9500
C44B C49B 1.423(13)
C44B C45B 1.490(13)
C45B C46B 1.313(13)
C45B H45B 0.9500
C46B C47B 1.410(14)
C46B H46B 0.9500
C47B C48B 1.335(15)
C47B H47B 0.9500
C48B C49B 1.452(13)
C48B H48B 0.9500
C49B C50B 1.429(13)
C50B C60B 1.481(13)
C51B C60B 1.336(15)
C51B C52B 1.462(14)
C52B C53B 1.349(18)
C52B H52B 0.9500
C53B C54B 1.345(19)
C53B H53B 0.9500
C54B C55B 1.451(17)
C54B C59B 1.475(14)
C55B C56B 1.29(2)
C55B H55B 0.9500
C56B C57B 1.410(19)
C56B H56B 0.9500
C57B C58B 1.387(14)
C57B H57B 0.9500
C58B C59B 1.349(16)
C58B H58B 0.9500
C59B C60B 1.446(12)
C61B C62B 1.496(14)
C61B H61C 0.9900
C61B H61D 0.9900
C62B C63B 1.553(17)
C62B H62C 0.9900
C62B H62D 0.9900
C63B C64B 1.549(18)
C63B H63C 0.9900
C63B H63D 0.9900
C64B C65B 1.488(15)
C64B H64C 0.9900
C64B H64D 0.9900
C65B H65C 0.9900
C65B H65D 0.9900
C66B C67B 1.509(14)
C66B H66C 0.9900
C66B H66D 0.9900
C67B C68B 1.533(14)
C67B H67C 0.9900
C67B H67D 0.9900
C68B C69B 1.493(16)
C68B H68C 0.9900
C68B H68D 0.9900
C69B C70B 1.507(14)
C69B H69C 0.9900
C69B H69D 0.9900
C70B H70C 0.9900
C70B H70D 0.9900
Cl1S C1S 1.763(12)
Cl2S C1S 1.693(12)
C1S H1SA 0.9900
C1S H1SB 0.9900
Cl3S C2S 1.680(13)
Cl4S C2S 1.751(13)
C2S H2SA 0.9900
C2S H2SB 0.9900
Cl5S C3S' 1.721(18)
Cl5S C3S 1.809(17)
Cl6S C3S 1.691(16)
Cl6S C3S' 1.712(18)
C3S H3SA 0.9900
C3S H3SB 0.9900
C3S' H3SC 0.9900
C3S' H3SD 0.9900
Cl7S C4S 1.719(18)
Cl8S C4S 1.685(19)
C4S H4SA 0.9900
C4S H4SB 0.9900
Cl9S C5S 1.735(19)
Cl10 C5S 1.655(19)
C5S H5SA 0.9900
C5S H5SB 0.9900
Cl9' C5S' 1.731(19)
Cl1A C5S' 1.664(19)
C5S' H5SC 0.9900
C5S' H5SD 0.9900
Cl11 C6S 1.75(2)
Cl12 C6S 1.68(2)
C6S H6SA 0.9900
C6S H6SB 0.9900
O1W H1WA 0.8500
O1W H1WB 0.8502
